data_1571858
loop_
_publ_author_name
'Carroll, Robert C.'
'Coles, Simon J.'

_publ_section_title
;
 Statistical optimization of guest uptake in crystalline sponges: grading
 structural outcomes.
;
_journal_coeditor_code LT5068
_journal_issue 4
_journal_name_full IUCrJ
_journal_paper_doi 10.1107/S2052252524004871
_journal_volume 11
_journal_year 2024
_chemical_formula_moiety 'C72 H47.959 I12 N24 Zn6, 0.68(C15 H16 O3)'
_chemical_formula_sum 'C82.19 H58.83 I12 N24 O2.04 Zn6'
_chemical_formula_weight 3330.36
_chemical_name_systematic
; (2',6'-dimethoxy-[1,1'-biphenyl]-2-yl)methanol 
(absorbed in crystalline sponge)
;
_space_group_crystal_system monoclinic
_space_group_IT_number 13
_space_group_name_Hall '-P 2yac'
_space_group_name_H-M_alt 'P 1 2/n 1'
_atom_sites_solution_hydrogens geom
_atom_sites_solution_primary dual
_audit_creation_date 2024-02-07
_audit_creation_method
;
Olex2 1.5-alpha
(compiled 2024.01.24 svn.r2f8d729c for OlexSys, GUI svn.r6923)
;
_cell_angle_alpha 90
_cell_angle_beta 101.834(3)
_cell_angle_gamma 90
_cell_formula_units_Z 4
_cell_length_a 31.4571(13)
_cell_length_b 14.9918(3)
_cell_length_c 34.3610(12)
_cell_measurement_reflns_used 10977
_cell_measurement_temperature 100(2)
_cell_measurement_theta_max 67.8330
_cell_measurement_theta_min 2.6610
_cell_volume 15860.2(9)
_computing_cell_refinement 'CrysAlisPro 1.171.42.72a (Rigaku OD, 2022)'
_computing_data_collection 'CrysAlisPro 1.171.42.72a (Rigaku OD, 2022)'
_computing_data_reduction 'CrysAlisPro 1.171.42.72a (Rigaku OD, 2022)'
_computing_molecular_graphics 'Olex2 1.5-alpha (Dolomanov et al., 2009)'
_computing_publication_material 'Olex2 1.5-alpha (Dolomanov et al., 2009)'
_computing_structure_refinement 'SHELXL 2016/6 (Sheldrick, 2015)'
_computing_structure_solution 'SHELXT 2014/5 (Sheldrick, 2014)'
_diffrn_ambient_temperature 100(2)
_diffrn_detector 'hybrid pixel array detector'
_diffrn_detector_area_resol_mean 10
_diffrn_detector_dtime 0.000
_diffrn_detector_type 'Rigaku, HyPix 6000HE'
_diffrn_measured_fraction_theta_full 0.996
_diffrn_measured_fraction_theta_max 0.996
_diffrn_measurement_details
;
List of Runs (angles in degrees, time in seconds):

  # Type    Start    End  Width  t~exp~   \w     \q     \k     \f   Frames
--------------------------------------------------------------------------
  1  \w   -173.00 -88.00   0.50    4.00    -- -103.00 -59.00  17.00  170
  2  \w    -65.00 -30.00   0.50    4.00    -- -103.00  59.00 157.00   70
  3  \w    -68.00 -39.00   0.50    4.00    -- -103.00  61.00-150.00   58
  4  \w   -121.00 -90.00   0.50    4.00    -- -103.00 -15.00-120.00   62
  5  \w    -69.00 -44.00   0.50    4.00    -- -103.00  61.00 120.00   50
  6  \w   -173.00-148.00   0.50    4.00    -- -103.00 -15.00-120.00   50
  7  \w    -67.00 -42.00   0.50    4.00    -- -103.00  61.00  30.00   50
  8  \w   -161.00-134.00   0.50    4.00    -- -103.00-125.00 120.00   54
  9  \w   -101.00 -76.00   0.50    4.00    -- -103.00-125.00 120.00   50
 10  \w    -68.00 -31.00   0.50    4.00    -- -103.00  61.00  90.00   74
 11  \w   -174.00 -90.00   0.50    4.00    -- -103.00 -45.00  90.00  168
 12  \w    106.00 131.00   0.50    4.00    --  101.75  59.00 157.00   50
 13  \w     30.00  70.00   0.50    4.00    --  101.75 -59.00  17.00   80
 14  \w     43.00  74.00   0.50    4.00    --  101.75 -61.00-120.00   62
 15  \w     89.00 166.00   0.50    4.00    --  101.75  45.00 -90.00  154
 16  \w     30.00  69.00   0.50    4.00    --  101.75 -61.00-180.00   78
 17  \w     35.00  75.00   0.50    4.00    --  101.75 -61.00 -30.00   80
 18  \w     39.00  64.00   0.50    4.00    --  101.75 -61.00 150.00   50
 19  \w     31.00  81.00   0.50    4.00    --  101.75-125.00 -90.00  100
 20  \w   -117.00 -39.00   0.50    0.68    --  -46.24 -59.00  17.00  156
 21  \w    -39.00  26.00   0.50    0.68    --  -46.24  59.00 157.00  130
 22  \w     51.00  76.00   0.50    0.68    --   46.24  59.00 157.00   50
 23  \w    -23.00  17.00   0.50    0.68    --   46.24 -59.00  17.00   80
 24  \w    -23.00  24.00   0.50    0.68    --   46.24 -19.00-150.00   94
 25  \w    -26.00  24.00   0.50    0.68    --   46.24 -19.00  30.00  100
;
_diffrn_measurement_device 'four-circle diffractometer'
_diffrn_measurement_device_details 'Rigaku Oxford Difffraction, UG2 \k goniometer'
_diffrn_measurement_device_type
; Rigaku 007HF equipped with Varimax confocal mirrors and a UG2 goniometer
 and HyPix 6000HE detector
;
_diffrn_measurement_method 'profile data from \w-scans'
_diffrn_measurement_specimen_support 'MiTeGen loops'
_diffrn_orient_matrix_type 'CrysAlisPro convention (1999,Acta A55,543-557)'
_diffrn_orient_matrix_UB_11 0.0500274000
_diffrn_orient_matrix_UB_12 -0.0038272000
_diffrn_orient_matrix_UB_13 0.0104949000
_diffrn_orient_matrix_UB_21 -0.0004809000
_diffrn_orient_matrix_UB_22 -0.0720064000
_diffrn_orient_matrix_UB_23 -0.0321285000
_diffrn_orient_matrix_UB_31 0.0022683000
_diffrn_orient_matrix_UB_32 0.0731730000
_diffrn_orient_matrix_UB_33 -0.0308759000
_diffrn_radiation_collimation 0.3
_diffrn_radiation_monochromator 'Varimax focusing mirrors'
_diffrn_radiation_probe x-ray
_diffrn_radiation_type 'Cu K\a'
_diffrn_radiation_wavelength 1.54184
_diffrn_reflns_av_R_equivalents 0.0569
_diffrn_reflns_av_unetI/netI 0.0442
_diffrn_reflns_Laue_measured_fraction_full 0.996
_diffrn_reflns_Laue_measured_fraction_max 0.996
_diffrn_reflns_limit_h_max 37
_diffrn_reflns_limit_h_min -37
_diffrn_reflns_limit_k_max 18
_diffrn_reflns_limit_k_min -17
_diffrn_reflns_limit_l_max 40
_diffrn_reflns_limit_l_min -41
_diffrn_reflns_number 97907
_diffrn_reflns_point_group_measured_fraction_full 0.996
_diffrn_reflns_point_group_measured_fraction_max 0.996
_diffrn_reflns_theta_full 67.684
_diffrn_reflns_theta_max 68.251
_diffrn_reflns_theta_min 2.628
_diffrn_source 'Rotating anode'
_diffrn_source_current 30.0
_diffrn_source_power 1.2
_diffrn_source_target Cu
_diffrn_source_type 'Rigaku 007 HF'
_diffrn_source_voltage 40.0
_exptl_absorpt_coefficient_mu 19.630
_exptl_absorpt_correction_T_max 0.329
_exptl_absorpt_correction_T_min 0.100
_exptl_absorpt_correction_type analytical
_exptl_absorpt_process_details
;
CrysAlisPro 1.171.42.72a (Rigaku Oxford Diffraction, 2022)
Analytical numeric absorption correction using a multifaceted crystal
model based on expressions derived by R.C. Clark & J.S. Reid.
(Clark, R. C. & Reid, J. S. (1995). Acta Cryst. A51, 887-897)
Empirical absorption correction using spherical harmonics,
implemented in SCALE3 ABSPACK scaling algorithm.
;
_exptl_crystal_colour 'light yellow'
_exptl_crystal_colour_modifier light
_exptl_crystal_colour_primary yellow
_exptl_crystal_density_diffrn 1.395
_exptl_crystal_description block
_exptl_crystal_F_000 6209
_exptl_crystal_size_max 0.23
_exptl_crystal_size_mid 0.15
_exptl_crystal_size_min 0.08
_refine_diff_density_max 1.168
_refine_diff_density_min -0.828
_refine_diff_density_rms 0.219
_refine_ls_extinction_method none
_refine_ls_goodness_of_fit_ref 1.057
_refine_ls_hydrogen_treatment constr
_refine_ls_matrix_type full
_refine_ls_number_parameters 1563
_refine_ls_number_reflns 28916
_refine_ls_number_restraints 494
_refine_ls_restrained_S_all 1.052
_refine_ls_R_factor_all 0.1477
_refine_ls_R_factor_gt 0.1135
_refine_ls_shift/su_max 0.004
_refine_ls_shift/su_mean 0.000
_refine_ls_structure_factor_coef Fsqd
_refine_ls_weighting_details 'w=1/[\s^2^(Fo^2^)+(0.1381P)^2^+193.4743P] where P=(Fo^2^+2Fc^2^)/3'
_refine_ls_weighting_scheme calc
_refine_ls_wR_factor_gt 0.3243
_refine_ls_wR_factor_ref 0.3480
_reflns_Friedel_coverage 0.000
_reflns_number_gt 18549
_reflns_number_total 28916
_reflns_threshold_expression 'I > 2\s(I)'
_cod_data_source_file lt5068.cif
_cod_data_source_block 50_1_24a
_cod_database_code 1571858
_shelx_shelxl_version_number 2016/6
_chemical_oxdiff_formula '(Zn3 I6 N12 H24 C36) (C15 H16 O3)2 (C6 H12)2'
_chemical_oxdiff_usercomment JP-9300-04
_shelx_space_group_comment
;
The symmetry employed for this shelxl refinement is uniquely defined
by the following loop, which should always be used as a source of
symmetry information in preference to the above space-group names.
They are only intended as comments.
;
_shelx_estimated_absorpt_t_max 0.303
_shelx_estimated_absorpt_t_min 0.093
_olex2_refinement_description
;
1. Fixed Uiso
 At 1.2 times of:
  All C(H) groups, All C(H,H) groups
 At 1.5 times of:
  All C(H,H,H) groups, All O(H) groups
2. Restrained distances
 C5B-C13B
 1.51 with sigma of 0.02
 O2B-C8B = O3B-C12B
 1.37 with sigma of 0.02
 C7A-C4A
 1.5 with sigma of 0.02
 C5A-C13A
 1.51 with sigma of 0.02
 O1B-C13B = O2B-C14B = O3B-C15B
 1.43 with sigma of 0.02
 O1A-C13A = O2A-C14A = O3A-C15A
 1.43 with sigma of 0.02
 O3A-C12A = O2A-C8A
 1.37 with sigma of 0.02
 C7B-C4B
 1.5 with sigma of 0.02
 C5A-O1A
 2.4 with sigma of 0.02
 O1B-C5B
 2.4 with sigma of 0.04
 C14B-C8B
 2.4 with sigma of 0.04
 C12B-C15B
 2.4 with sigma of 0.04
 C9B-O2B
 2.4 with sigma of 0.04
 C7B-O2B
 2.4 with sigma of 0.04
 C6B-C13B = C13B-C4B
 2.5 with sigma of 0.04
 C5A-C4A \\sim C6A-C5A \\sim C6A-C1A \\sim C2A-C1A \\sim C3A-C2A \\sim C4A-C3A
 with sigma of 0.02
 C8A-C7A \\sim C7A-C12A \\sim C12A-C11A \\sim C11A-C10A \\sim C9A-C10A \\sim
C9A-C8A
 with sigma of 0.02
 C1A-C5A \\sim C4A-C6A
 with sigma of 0.02
 C8B-C4B \\sim C4B-C12B
 with sigma of 0.04
 C5B-C7B \\sim C7B-C3B
 with sigma of 0.04
 I312-Zn36 \\sim I412-Zn46
 with sigma of 0.02
 I303-Zn32 \\sim I403-Zn42
 with sigma of 0.02
 I311-Zn36 \\sim I411-Zn46
 with sigma of 0.02
 I304-Zn32 \\sim I404-Zn42
 with sigma of 0.02
 Zn36-N319 \\sim Zn46-N319
 with sigma of 0.02
 Zn32-N305 \\sim Zn42-N305
 with sigma of 0.02
 I504-Zn52 \\sim I404-Zn42
 with sigma of 0.02
 Zn36-N318 \\sim Zn46-N318
 with sigma of 0.02
 I312-I311 \\sim I412-I411
 with sigma of 0.04
 I503-Zn52 \\sim I403-Zn42
 with sigma of 0.02
 I312-N319 \\sim I412-N319
 with sigma of 0.04
 I312-N318 \\sim I412-N318
 with sigma of 0.04
 I311-N319 \\sim I411-N319
 with sigma of 0.04
 I311-N318 \\sim I411-N318
 with sigma of 0.04
 I409-Zn45 \\sim I309-Zn35
 with sigma of 0.02
 I410-Zn45 \\sim I310-Zn35
 with sigma of 0.02
 Zn45-N317 \\sim Zn35-N317
 with sigma of 0.02
 I409-I410 \\sim I309-I310
 with sigma of 0.04
 I409-N317 \\sim I309-N317
 with sigma of 0.04
 I410-N317 \\sim I310-N317
 with sigma of 0.04
 I402-Zn41 \\sim I302-Zn31
 with sigma of 0.02
 I401-Zn41 \\sim I301-Zn31
 with sigma of 0.02
 Zn41-N301 \\sim Zn31-N301
 with sigma of 0.02
 I402-I401 \\sim I302-I301
 with sigma of 0.04
 I402-N301 \\sim I302-N301
 with sigma of 0.04
 I401-N301 \\sim I301-N301
 with sigma of 0.04
 I405-Zn43 \\sim I305-Zn33
 with sigma of 0.02
 I406-Zn43 \\sim I306-Zn33
 with sigma of 0.02
 Zn43-N307 \\sim Zn33-N307
 with sigma of 0.02
 Zn43-N306 \\sim Zn33-N306
 with sigma of 0.02
 I405-I406 \\sim I305-I306
 with sigma of 0.04
 I405-N307 \\sim I305-N307
 with sigma of 0.04
 I405-N306 \\sim I305-N306
 with sigma of 0.04
 I406-N307 \\sim I306-N307
 with sigma of 0.04
 I406-N306 \\sim I306-N306
 with sigma of 0.04
 I307-Zn34 \\sim I407-Zn44
 with sigma of 0.02
 I308-Zn34 \\sim I408-Zn44
 with sigma of 0.02
 Zn34-N313 \\sim Zn44-N313
 with sigma of 0.02
 Zn34-N312 \\sim Zn44-N312
 with sigma of 0.02
 I307-I308 \\sim I407-I408
 with sigma of 0.04
 I307-N313 \\sim I407-N313
 with sigma of 0.04
 I307-N312 \\sim I407-N312
 with sigma of 0.04
 I308-N313 \\sim I408-N313
 with sigma of 0.04
 I308-N312 \\sim I408-N312
 with sigma of 0.04
 I306-Zn33 \\sim I506-Zn53
 with sigma of 0.02
 I505-Zn53 \\sim I305-Zn33
 with sigma of 0.02
 I303-I304 \\sim I403-I404
 with sigma of 0.04
 I303-N305 \\sim I403-N305
 with sigma of 0.04
 I304-N305 \\sim I404-N305
 with sigma of 0.04
 I511-Zn56 \\sim I411-Zn46
 with sigma of 0.02
 I512-Zn56 \\sim I412-Zn46
 with sigma of 0.02
 I508-Zn54 \\sim I308-Zn34
 with sigma of 0.02
 I507-Zn54 \\sim I407-Zn44
 with sigma of 0.02
 I509-Zn55 \\sim I309-Zn35
 with sigma of 0.02
 I310-Zn35 \\sim I510-Zn55
 with sigma of 0.02
 N307-C423 \\sim N307-C323
 with sigma of 0.02
 C321-C422 \\sim C321-C322
 with sigma of 0.02
 C422-C423 \\sim C322-C323
 with sigma of 0.02
 N307-C422 \\sim N307-C322
 with sigma of 0.04
 C321-C423 \\sim C321-C323
 with sigma of 0.04
 Zn55-N317 \\sim Zn35-N317
 with sigma of 0.02
3. Restrained planarity
 C7A, C12A, C9A, C8A, C11A, C10A
 with sigma of 0.1
 C3B, C4B, C5B, C13B
 with sigma of 0.1
 O2B, C8B, C7B, C12B, O3B
 with sigma of 0.1
4. Uiso/Uaniso restraints and constraints
C7A \\sim O3A \\sim C12A \\sim C15A \\sim C11A \\sim C4A \\sim C8A \\sim C10A
\\sim C3A \\sim C5A \\sim O2A \\sim C9A \\sim C2A \\sim C6A \\sim C13A \\sim
C14A \\sim C1A \\sim O1A: within 2A with sigma of 0.04 and sigma for terminal
atoms of 0.08 within 2A
C7B \\sim C4B \\sim C5B \\sim C3B \\sim C6B \\sim C13B \\sim C2B \\sim C12B
\\sim C8B \\sim C1B \\sim O1B \\sim C11B \\sim O3B \\sim C9B \\sim O2B \\sim
C10B \\sim C15B \\sim C14B: within 2A with sigma of 0.04 and sigma for terminal
atoms of 0.08 within 2A
Uanis(Zn32) = Uanis(Zn42)
Uanis(Zn41) = Uanis(Zn31)
Uanis(C423) = Uanis(C323) = Uanis(C322) = Uanis(C422)
5. Rigid body (RIGU) restrains
 C7B, C4B, C5B, C3B, C6B, C13B, C2B, C12B, C8B, C1B, O1B, C11B, O3B, C9B, O2B,
 C10B, C15B, C14B
 with sigma for 1-2 distances of 0.004 and sigma for 1-3 distances of 0.004
6. Others
 1*[Sof(I409)+Sof(I410)+Sof(Zn45)]+1*[Sof(I309)+Sof(Zn35)+Sof(I310)]+1*
 [Sof(H366)+Sof(I510)+Sof(I509)+Sof(Zn55)]=1 with esd of 0.00001
 Sof(I301)=Sof(Zn31)=Sof(I302)=1-FVAR(1)
 Sof(I402)=Sof(I401)=Sof(Zn41)=FVAR(1)
 Sof(I409)=Sof(I410)=Sof(Zn45)=FVAR(2)
 Sof(I309)=Sof(Zn35)=Sof(I310)=FVAR(3)
 Sof(H366)=1-FVAR(4)
 Sof(I510)=Sof(I509)=Sof(Zn55)=FVAR(4)
 Sof(C323)=Sof(H323)=Sof(C322)=Sof(H322)=1-FVAR(5)
 Sof(C422)=Sof(H422)=Sof(C423)=Sof(H423)=FVAR(5)
 Fixed Sof: I312(0.54169) I405(0.29363) I307(0.45395) I311(0.54169)
 I308(0.45395) I303(0.45097) I304(0.45097) I406(0.29363) Zn36(0.54169)
 Zn43(0.29363) Zn34(0.45395) Zn32(0.45097) O3A(0.51152) O2A(0.51152)
 C4A(0.51152) C3A(0.51152) H3A(0.51152) C7A(0.51152) C1A(0.51152) H1A(0.51152)
 O1A(0.51152) H1AA(0.51152) C5A(0.51152) C12A(0.51152) C9A(0.51152)
 H9A(0.51152) C8A(0.51152) C2A(0.51152) H2A(0.51152) C6A(0.51152) H6A(0.51152)
 C14A(0.51152) H14A(0.51152) H14B(0.51152) H14C(0.51152) C11A(0.51152)
 H11A(0.51152) C10A(0.51152) H10A(0.51152) C13A(0.51152) H13A(0.51152)
 H13B(0.51152) I412(0.43626) Zn46(0.43626) I411(0.43626) I305(0.37749)
 Zn33(0.37749) I306(0.37749) I407(0.44602) Zn44(0.44602) I408(0.44602)
 I505(0.32888) Zn53(0.32888) I506(0.32888) I403(0.34484) Zn42(0.34484)
 I404(0.34484) I512(0.02205) Zn56(0.02205) I511(0.02205) I503(0.20418)
 I504(0.20418) Zn52(0.20418) I508(0.10004) I507(0.10004) Zn54(0.10004)
 C15A(0.51152) H15A(0.51152) H15B(0.51152) H15C(0.51152) C4B(0.16811)
 C5B(0.16811) C6B(0.16811) H6B(0.16811) C1B(0.16811) H1B(0.16811) C2B(0.16811)
 H2B(0.16811) C3B(0.16811) H3B(0.16811) C7B(0.16811) C12B(0.16811)
 C11B(0.16811) H11B(0.16811) C10B(0.16811) H10B(0.16811) C9B(0.16811)
 H9B(0.16811) C8B(0.16811) O3B(0.16811) O2B(0.16811) O1B(0.16811) H1BA(0.16811)
 C13B(0.16811) H13C(0.16811) H13D(0.16811) C15B(0.16811) H15D(0.16811)
 H15E(0.16811) H15F(0.16811) C14B(0.16811) H14D(0.16811) H14E(0.16811)
 H14F(0.16811)
 Fixed Uiso: I512(0.08) Zn56(0.08) I511(0.08) I508(0.08) I507(0.08) Zn54(0.08)
 I510(0.08) I509(0.08) Zn55(0.08)
7.a Secondary CH2 refined with riding coordinates:
 C13A(H13A,H13B), C13B(H13C,H13D)
7.b Aromatic/amide H refined with riding coordinates:
 C365(H365), C329(H329), C304(H304), C364(H364), C349(H349), C356(H356),
 C312(H312), C314(H314), C302(H302), C328(H328), C318(H318), C311(H311),
 C353(H353), C320(H320), C313(H313), C354(H354), C351(H351), C355(H355),
 C331(H331), C337(H337), C310(H310), C358(H358), C317(H317), C305(H305),
 C315(H315), C346(H346), C330(H330), C338(H338), C341(H341), C359(H359),
 C350(H350), C319(H319), C301(H301), C369(H369), C336(H336), C348(H348),
 C335(H335), C368(H368), C340(H340), C347(H347), C332(H332), C367(H367),
 C371(H371), C333(H333), C372(H372), C366(H366), C3A(H3A), C1A(H1A), C9A(H9A),
 C2A(H2A), C6A(H6A), C422(H422), C423(H423), C11A(H11A), C10A(H10A), C323(H323),
  C322(H322), C6B(H6B), C1B(H1B), C2B(H2B), C3B(H3B), C11B(H11B), C10B(H10B),
 C9B(H9B)
7.c Fitted hexagon refined as free rotating group:
 C4B(C5B,C6B,C1B,C2B,C3B), C7B(C12B,C11B,C10B,C9B,C8B)
7.d Tetrahedral OH refined with riding coordinates:
 O1A(H1AA), O1B(H1BA)
7.e Idealised Me refined with everything fixed:
 C14A(H14A,H14B,H14C), C15A(H15A,H15B,H15C), C15B(H15D,H15E,H15F), C14B(H14D,
 H14E,H14F)
;
_olex2_date_sample_data_collection 2022-01-25
_olex2_date_sample_submission 2022-01-25
_olex2_submission_original_sample_id 50_1_24a
_olex2_submission_special_instructions 'No special instructions were received'
_oxdiff_exptl_absorpt_empirical_details
;
Empirical correction (ABSPACK) includes:
- Absorption correction using spherical harmonics
- Frame scaling
- Detector area scaling
- B-factor correction
;
_oxdiff_exptl_absorpt_empirical_full_max 3.635
_oxdiff_exptl_absorpt_empirical_full_min 0.414

loop_
_space_group_symop_operation_xyz
'x, y, z'
'-x+1/2, y, -z+1/2'
'-x, -y, -z'
'x-1/2, -y, z-1/2'

loop_
_atom_site_label
_atom_site_type_symbol
_atom_site_fract_x
_atom_site_fract_y
_atom_site_fract_z
_atom_site_U_iso_or_equiv
_atom_site_adp_type
_atom_site_occupancy
_atom_site_site_symmetry_order
_atom_site_calc_flag
_atom_site_refinement_flags_posn
_atom_site_refinement_flags_adp
_atom_site_refinement_flags_occupancy
_atom_site_disorder_assembly
_atom_site_disorder_group
I312 I 0.4102(3) 0.9931(5) 0.6462(3) 0.0993(16) Uani 0.5417 1 d D . P A 1
I402 I 0.1295(6) 0.3961(6) -0.2316(2) 0.111(3) Uani 0.350(19) 1 d D . P B 1
I409 I 0.1412(3) 0.9014(8) 0.2746(3) 0.0883(17) Uani 0.425(3) 1 d D . P C 1
I401 I 0.0634(4) 0.4882(7) -0.1370(4) 0.203(8) Uani 0.350(19) 1 d D . P B 1
I405 I 0.3918(8) 0.4900(10) 0.1382(7) 0.141(8) Uani 0.2936 1 d D . P D 1
I307 I 0.2964(3) 0.0198(3) 0.4891(3) 0.0894(14) Uani 0.4539 1 d D . P E 1
I410 I 0.0664(2) 0.9968(4) 0.36462(19) 0.0934(14) Uani 0.425(3) 1 d D . P C 1
I311 I 0.51422(14) 0.8344(5) 0.6027(2) 0.1053(13) Uani 0.5417 1 d D . P A 1
I308 I 0.19769(11) 0.0956(2) 0.38289(13) 0.0813(9) Uani 0.4539 1 d D . P E 1
I303 I 0.3296(5) -0.4591(7) 0.0053(4) 0.189(6) Uani 0.451 1 d D . P F 1
I304 I 0.22357(15) -0.4608(3) -0.10016(17) 0.0870(12) Uani 0.451 1 d D . P F 1
I406 I 0.5022(6) 0.3525(19) 0.0998(5) 0.153(8) Uani 0.2936 1 d D . P D 1
Zn41 Zn 0.0970(4) 0.3699(8) -0.1726(4) 0.0795(13) Uani 0.350(19) 1 d D . P B 1
Zn45 Zn 0.1033(3) 0.8749(6) 0.3305(2) 0.078(3) Uani 0.425(3) 1 d D . P C 1
Zn36 Zn 0.4440(3) 0.8501(6) 0.6287(2) 0.074(3) Uani 0.5417 1 d D . P A 1
Zn43 Zn 0.4295(5) 0.3498(10) 0.1227(5) 0.068(7) Uani 0.2936 1 d D . P D 1
Zn34 Zn 0.2724(3) 0.1138(6) 0.4267(3) 0.0723(19) Uani 0.4539 1 d D . P E 1
Zn32 Zn 0.2957(5) -0.4010(6) -0.0629(5) 0.0860(14) Uani 0.451 1 d D . P F 1
N304 N 0.3111(4) 0.0576(5) -0.0201(3) 0.065(3) Uani 1 1 d . . . . .
N309 N 0.4655(4) 0.0235(7) 0.2714(3) 0.067(3) Uani 1 1 d . . . . .
N302 N 0.2707(4) 0.1916(6) -0.0368(3) 0.069(3) Uani 1 1 d . . . . .
N321 N 0.4811(4) 0.5181(6) 0.7756(3) 0.070(3) Uani 1 1 d . . . . .
N311 N 0.5441(4) -0.2601(7) 0.3149(4) 0.075(4) Uani 1 1 d . . . . .
N316 N 0.2751(4) 0.7014(7) 0.4764(4) 0.077(4) Uani 1 1 d . . . . .
N320 N 0.4254(5) 0.6019(8) 0.7959(4) 0.079(4) Uani 1 1 d . . . . .
N303 N 0.2507(4) 0.0613(6) -0.0741(3) 0.068(3) Uani 1 1 d . . . . .
N301 N 0.1397(4) 0.2867(7) -0.1348(4) 0.085(4) Uani 1 1 d D . . . .
C325 C 0.4611(5) -0.0329(8) 0.3007(4) 0.062(3) Uani 1 1 d . . . . .
N315 N 0.2526(4) 0.5738(6) 0.4365(4) 0.079(4) Uani 1 1 d . . . . .
N314 N 0.3113(4) 0.5621(6) 0.4919(4) 0.079(4) Uani 1 1 d . . . . .
N308 N 0.4099(5) 0.1076(8) 0.2909(4) 0.083(4) Uani 1 1 d . . . . .
C361 C 0.4756(5) 0.4586(9) 0.8046(4) 0.067(4) Uani 1 1 d . . . . .
N305 N 0.2888(6) -0.2614(7) -0.0598(5) 0.092(4) Uani 1 1 d D . . . .
N310 N 0.4346(4) -0.0247(8) 0.3247(4) 0.072(3) Uani 1 1 d . . . . .
N307 N 0.4377(5) 0.2658(8) 0.1701(3) 0.085(4) Uani 1 1 d D . . . .
N319 N 0.4537(5) 0.7666(9) 0.6766(4) 0.082(4) Uani 1 1 d D . . . .
N323 N 0.5558(5) 0.2279(8) 0.8184(4) 0.086(4) Uani 1 1 d . . . . .
N317 N 0.1463(5) 0.8044(7) 0.3731(4) 0.091(5) Uani 1 1 d D . . . .
N322 N 0.4499(5) 0.4672(8) 0.8295(4) 0.080(4) Uani 1 1 d . . . . .
C306 C 0.2473(4) 0.1488(7) -0.0664(4) 0.059(3) Uani 1 1 d . . . . .
N306 N 0.3884(5) 0.2815(7) 0.0785(4) 0.092(5) Uani 1 1 d D . . . .
C324 C 0.4380(5) 0.0924(9) 0.2677(4) 0.070(4) Uani 1 1 d . . . . .
C327 C 0.4889(5) -0.1156(9) 0.3046(4) 0.066(4) Uani 1 1 d . . . . .
N313 N 0.2792(5) 0.2486(8) 0.4419(5) 0.095(4) Uani 1 1 d D . . . .
C360 C 0.4535(5) 0.5867(8) 0.7720(4) 0.067(4) Uani 1 1 d . . . . .
C357 C 0.4550(5) 0.6523(8) 0.7406(5) 0.072(4) Uani 1 1 d . . . . .
N318 N 0.3973(5) 0.7814(8) 0.5878(4) 0.089(4) Uani 1 1 d D . . . .
N324 N 0.3370(7) 0.5800(9) 0.9029(5) 0.100(5) Uani 1 1 d . . . . .
C308 C 0.3041(5) 0.1447(9) -0.0143(4) 0.069(4) Uani 1 1 d . . . . .
C309 C 0.2863(5) -0.0788(7) -0.0540(4) 0.070(4) Uani 1 1 d . . . . .
C316 C 0.3334(5) 0.1920(8) 0.0176(4) 0.069(4) Uani 1 1 d . . . . .
C303 C 0.2092(5) 0.1971(8) -0.0903(4) 0.075(4) Uani 1 1 d . . . . .
C321 C 0.4369(6) 0.1546(9) 0.2344(4) 0.075(4) Uani 1 1 d D . . . .
C307 C 0.2818(5) 0.0204(8) -0.0496(4) 0.069(4) Uani 1 1 d . . . . .
C365 C 0.5556(6) 0.2828(10) 0.7880(5) 0.092(5) Uani 1 1 d . . . . .
H365 H 0.574184 0.270419 0.770087 0.111 Uiso 1 1 calc R U . . .
C363 C 0.5033(5) 0.3768(8) 0.8086(4) 0.069(4) Uani 1 1 d . . . . .
C344 C 0.3065(5) 0.6505(9) 0.4977(4) 0.071(4) Uani 1 1 d . . . . .
C352 C 0.3364(5) 0.6959(8) 0.5294(4) 0.078(5) Uani 1 1 d . . . . .
C329 C 0.5395(5) -0.2092(10) 0.2821(5) 0.075(4) Uani 1 1 d . . . . .
H329 H 0.555455 -0.222466 0.262142 0.090 Uiso 1 1 calc R U . . .
C304 C 0.2018(5) 0.2847(9) -0.0818(5) 0.081(5) Uani 1 1 d . . . . .
H304 H 0.220293 0.314641 -0.060527 0.098 Uiso 1 1 calc R U . . .
C364 C 0.5293(6) 0.3574(11) 0.7817(5) 0.090(5) Uani 1 1 d . . . . .
H364 H 0.528999 0.394596 0.759229 0.109 Uiso 1 1 calc R U . . .
C343 C 0.2502(5) 0.6621(8) 0.4453(4) 0.071(4) Uani 1 1 d . . . . .
C349 C 0.2072(5) 0.8008(9) 0.4275(5) 0.080(5) Uani 1 1 d . . . . .
H349 H 0.225947 0.831518 0.448449 0.097 Uiso 1 1 calc R U . . .
C356 C 0.4822(7) 0.6425(11) 0.7159(5) 0.088(5) Uani 1 1 d . . . . .
H356 H 0.503081 0.595845 0.720221 0.106 Uiso 1 1 calc R U . . .
C312 C 0.3114(8) -0.2190(10) -0.0288(6) 0.104(6) Uani 1 1 d . . . . .
H312 H 0.327690 -0.253231 -0.007688 0.125 Uiso 1 1 calc R U . . .
N312 N 0.3211(6) 0.0944(9) 0.3959(5) 0.104(5) Uani 1 1 d D . . . .
C339 C 0.2836(6) 0.4314(9) 0.4551(5) 0.079(4) Uani 1 1 d . . . . .
C314 C 0.3537(6) 0.3199(9) 0.0573(4) 0.084(5) Uani 1 1 d . . . . .
H314 H 0.347962 0.379821 0.063589 0.101 Uiso 1 1 calc R U . . .
C345 C 0.2136(5) 0.7120(8) 0.4211(4) 0.076(4) Uani 1 1 d . . . . .
C302 C 0.1818(6) 0.1562(9) -0.1217(5) 0.090(6) Uani 1 1 d . . . . .
H302 H 0.186321 0.095880 -0.128360 0.109 Uiso 1 1 calc R U . . .
C326 C 0.4090(6) 0.0467(10) 0.3181(4) 0.084(5) Uani 1 1 d . . . . .
C328 C 0.5117(5) -0.1383(10) 0.2777(5) 0.079(4) Uani 1 1 d . . . . .
H328 H 0.508519 -0.103585 0.254122 0.095 Uiso 1 1 calc R U . . .
C318 C 0.3960(7) 0.1971(9) 0.0696(5) 0.112(8) Uani 1 1 d . . . . .
H318 H 0.420902 0.168891 0.084961 0.134 Uiso 1 1 calc R U . . .
C342 C 0.2825(6) 0.5290(9) 0.4617(5) 0.078(4) Uani 1 1 d . . . . .
C311 C 0.2662(6) -0.2154(10) -0.0878(5) 0.087(5) Uani 1 1 d . . . . .
H311 H 0.250941 -0.245098 -0.110911 0.105 Uiso 1 1 calc R U . . .
C353 C 0.3329(6) 0.7850(10) 0.5378(5) 0.090(5) Uani 1 1 d . . . . .
H353 H 0.309019 0.818671 0.523836 0.108 Uiso 1 1 calc R U . . .
C320 C 0.4702(7) 0.1595(11) 0.2157(6) 0.096(5) Uani 1 1 d . . . . .
H320 H 0.495300 0.124568 0.225551 0.115 Uiso 1 1 calc R U . . .
C334 C 0.3774(6) 0.0627(11) 0.3455(5) 0.090(5) Uani 1 1 d . . . . .
C313 C 0.3124(6) -0.1292(9) -0.0256(5) 0.085(5) Uani 1 1 d . . . . .
H313 H 0.331208 -0.101276 -0.003808 0.102 Uiso 1 1 calc R U . . .
C354 C 0.3636(6) 0.8252(10) 0.5660(5) 0.094(6) Uani 1 1 d . . . . .
H354 H 0.360944 0.887261 0.570498 0.113 Uiso 1 1 calc R U . . .
C351 C 0.3728(6) 0.6491(9) 0.5529(6) 0.108(7) Uani 1 1 d . . . . .
H351 H 0.377093 0.587479 0.548595 0.130 Uiso 1 1 calc R U . . .
C355 C 0.4804(7) 0.7018(11) 0.6827(5) 0.093(5) Uani 1 1 d . . . . .
H355 H 0.499505 0.692374 0.664968 0.112 Uiso 1 1 calc R U . . .
C331 C 0.4915(6) -0.1700(11) 0.3359(6) 0.094(5) Uani 1 1 d . . . . .
H331 H 0.474226 -0.159328 0.355109 0.113 Uiso 1 1 calc R U . . .
C337 C 0.2584(7) 0.3037(11) 0.4157(6) 0.104(6) Uani 1 1 d . . . . .
H337 H 0.242366 0.281090 0.391193 0.125 Uiso 1 1 calc R U . . .
C310 C 0.2634(6) -0.1241(9) -0.0857(5) 0.082(5) Uani 1 1 d . . . . .
H310 H 0.245148 -0.092380 -0.106636 0.099 Uiso 1 1 calc R U . . .
C358 C 0.4295(7) 0.7254(14) 0.7353(7) 0.122(8) Uani 1 1 d . . . . .
H358 H 0.411771 0.739164 0.753794 0.147 Uiso 1 1 calc R U . . .
C317 C 0.3705(6) 0.1481(10) 0.0401(6) 0.111(7) Uani 1 1 d . . . . .
H317 H 0.377310 0.088133 0.034885 0.133 Uiso 1 1 calc R U . . .
C305 C 0.1665(5) 0.3285(9) -0.1052(6) 0.096(6) Uani 1 1 d . . . . .
H305 H 0.161354 0.389343 -0.099943 0.115 Uiso 1 1 calc R U . . .
C315 C 0.3251(6) 0.2796(9) 0.0265(4) 0.083(5) Uani 1 1 d . . . . .
H315 H 0.300569 0.310677 0.012043 0.100 Uiso 1 1 calc R U . . .
C346 C 0.1869(7) 0.6703(9) 0.3891(6) 0.122(9) Uani 1 1 d . . . . .
H346 H 0.192079 0.610765 0.381827 0.146 Uiso 1 1 calc R U . . .
C330 C 0.5197(6) -0.2420(12) 0.3398(6) 0.095(5) Uani 1 1 d . . . . .
H330 H 0.521154 -0.280243 0.362083 0.114 Uiso 1 1 calc R U . . .
C338 C 0.2591(7) 0.3936(9) 0.4224(5) 0.097(6) Uani 1 1 d . . . . .
H338 H 0.241698 0.431135 0.403217 0.116 Uiso 1 1 calc R U . . .
C341 C 0.3047(7) 0.2794(11) 0.4733(7) 0.106(6) Uani 1 1 d . . . . .
H341 H 0.321310 0.238922 0.491672 0.127 Uiso 1 1 calc R U . . .
C359 C 0.4294(7) 0.7816(13) 0.7023(9) 0.128(9) Uani 1 1 d . . . . .
H359 H 0.410829 0.832169 0.698647 0.154 Uiso 1 1 calc R U . . .
C350 C 0.4003(7) 0.6938(8) 0.5806(6) 0.122(9) Uani 1 1 d . . . . .
H350 H 0.423597 0.661590 0.596328 0.146 Uiso 1 1 calc R U . . .
C319 C 0.4699(7) 0.2147(13) 0.1818(6) 0.111(7) Uani 1 1 d . . . . .
H319 H 0.493303 0.213099 0.168178 0.133 Uiso 1 1 calc R U . . .
C370 C 0.3935(6) 0.5535(10) 0.8515(6) 0.093(5) Uani 1 1 d . . . . .
C362 C 0.4248(6) 0.5394(10) 0.8235(5) 0.083(5) Uani 1 1 d . . . . .
C301 C 0.1485(6) 0.2033(9) -0.1428(6) 0.108(7) Uani 1 1 d . . . . .
H301 H 0.130161 0.174899 -0.164755 0.130 Uiso 1 1 calc R U . . .
C369 C 0.3586(8) 0.6109(15) 0.8407(7) 0.122(8) Uani 1 1 d . . . . .
H369 H 0.353154 0.642291 0.816114 0.147 Uiso 1 1 calc R U . . .
C336 C 0.3551(8) 0.0419(14) 0.4071(6) 0.114(7) Uani 1 1 d . . . . .
H336 H 0.361082 0.017941 0.433266 0.137 Uiso 1 1 calc R U . . .
C348 C 0.1736(6) 0.8450(10) 0.4034(5) 0.096(6) Uani 1 1 d . . . . .
H348 H 0.169427 0.906410 0.408211 0.116 Uiso 1 1 calc R U . . .
C335 C 0.3821(8) 0.0214(13) 0.3814(6) 0.115(7) Uani 1 1 d . . . . .
H335 H 0.404224 -0.022095 0.388851 0.138 Uiso 1 1 calc R U . . .
C368 C 0.3315(9) 0.6196(13) 0.8686(8) 0.122(8) Uani 1 1 d . . . . .
H368 H 0.307023 0.657969 0.861645 0.146 Uiso 1 1 calc R U . . .
O3A O 0.6079(6) 0.0725(14) 0.2326(7) 0.089(6) Uani 0.5115 1 d D U P . .
C340 C 0.3085(7) 0.3733(11) 0.4812(6) 0.100(6) Uani 1 1 d . . . . .
H340 H 0.328049 0.395067 0.504024 0.120 Uiso 1 1 calc R U . . .
C347 C 0.1526(7) 0.7190(12) 0.3682(6) 0.133(10) Uani 1 1 d . . . . .
H347 H 0.131799 0.688431 0.348846 0.159 Uiso 1 1 calc R U . . .
O2A O 0.7442(7) 0.0267(15) 0.3152(6) 0.098(7) Uani 0.5115 1 d D U P . .
C332 C 0.3175(8) 0.1367(15) 0.3624(8) 0.129(8) Uani 1 1 d . . . . .
H332 H 0.294537 0.178649 0.355460 0.154 Uiso 1 1 calc R U . . .
C367 C 0.5012(8) 0.3178(12) 0.8376(7) 0.122(8) Uani 1 1 d . . . . .
H367 H 0.480878 0.325571 0.854329 0.147 Uiso 1 1 calc R U . . .
C371 C 0.3990(9) 0.5115(14) 0.8873(7) 0.125(8) Uani 1 1 d . . . . .
H371 H 0.422062 0.469978 0.894651 0.150 Uiso 1 1 calc R U . . .
C333 C 0.3446(8) 0.1246(15) 0.3366(7) 0.123(8) Uani 1 1 d . . . . .
H333 H 0.340901 0.158552 0.312804 0.147 Uiso 1 1 calc R U . . .
C372 C 0.3725(8) 0.5276(15) 0.9122(6) 0.111(7) Uani 1 1 d . . . . .
H372 H 0.378894 0.500794 0.937820 0.134 Uiso 1 1 calc R U . . .
C4A C 0.6797(8) 0.1431(12) 0.2832(6) 0.065(6) Uani 0.5115 1 d D U P . .
C366 C 0.5301(9) 0.2432(13) 0.8427(8) 0.125(8) Uani 1 1 d . . . . .
H366 H 0.530549 0.203977 0.864524 0.150 Uiso 0.959(3) 1 calc R U P G 4
C3A C 0.6757(7) 0.1717(12) 0.3206(6) 0.058(6) Uani 0.5115 1 d D U P . .
H3A H 0.672779 0.129181 0.340399 0.069 Uiso 0.5115 1 calc R U P . .
C7A C 0.6763(7) 0.0455(11) 0.2732(6) 0.068(6) Uani 0.5115 1 d D U P . .
C1A C 0.6842(7) 0.3239(15) 0.3020(7) 0.071(7) Uani 0.5115 1 d D U P . .
H1A H 0.687346 0.385302 0.308831 0.085 Uiso 0.5115 1 calc R U P . .
O1A O 0.7094(6) 0.2357(14) 0.1929(6) 0.090(7) Uani 0.5115 1 d D U P . .
H1AA H 0.715899 0.210556 0.172995 0.136 Uiso 0.5115 1 calc R U P . .
C5A C 0.6860(9) 0.2056(12) 0.2548(6) 0.078(7) Uani 0.5115 1 d D U P . .
C12A C 0.6400(7) 0.0124(13) 0.2483(6) 0.071(6) Uani 0.5115 1 d D U P . .
C9A C 0.7043(10) -0.1017(14) 0.2829(8) 0.086(8) Uani 0.5115 1 d D U P . .
H9A H 0.726554 -0.141361 0.295304 0.104 Uiso 0.5115 1 calc R U P . .
C8A C 0.7087(8) -0.0119(11) 0.2907(7) 0.075(7) Uani 0.5115 1 d D U P . .
C2A C 0.6760(8) 0.2621(12) 0.3294(8) 0.070(7) Uani 0.5115 1 d D U P . .
H2A H 0.670553 0.281471 0.354207 0.084 Uiso 0.5115 1 calc R U P . .
C6A C 0.6877(9) 0.2954(13) 0.2647(8) 0.087(8) Uani 0.5115 1 d D U P . .
H6A H 0.691317 0.338180 0.245226 0.105 Uiso 0.5115 1 calc R U P . .
C422 C 0.424(2) 0.243(2) 0.2348(11) 0.114(8) Uani 0.34(3) 1 d D . P D 1
H422 H 0.417032 0.269053 0.258073 0.137 Uiso 0.34(3) 1 calc R U P D 1
C423 C 0.421(2) 0.293(3) 0.1998(12) 0.114(8) Uani 0.34(3) 1 d D . P D 1
H423 H 0.405580 0.348716 0.197576 0.137 Uiso 0.34(3) 1 calc R U P D 1
C14A C 0.7826(12) -0.027(3) 0.3291(11) 0.124(15) Uani 0.5115 1 d D U P . .
H14A H 0.793540 -0.049279 0.306252 0.186 Uiso 0.5115 1 calc . U P . .
H14B H 0.775396 -0.076751 0.344812 0.186 Uiso 0.5115 1 calc . U P . .
H14C H 0.805024 0.010289 0.345661 0.186 Uiso 0.5115 1 calc . U P . .
C11A C 0.6364(11) -0.0776(14) 0.2413(9) 0.091(8) Uani 0.5115 1 d D U P . .
H11A H 0.610780 -0.100299 0.224656 0.109 Uiso 0.5115 1 calc R U P . .
C10A C 0.6686(9) -0.1351(19) 0.2577(7) 0.086(8) Uani 0.5115 1 d D U P . .
H10A H 0.666265 -0.197036 0.251674 0.103 Uiso 0.5115 1 calc R U P . .
C13A C 0.6887(11) 0.1733(16) 0.2140(7) 0.095(9) Uani 0.5115 1 d D U P . .
H13A H 0.704957 0.116322 0.216428 0.114 Uiso 0.5115 1 calc R U P . .
H13B H 0.658990 0.161532 0.198694 0.114 Uiso 0.5115 1 calc R U P . .
I412 I 0.4199(3) 0.9924(5) 0.6383(3) 0.135(4) Uani 0.4363 1 d D . P A 2
Zn46 Zn 0.4491(4) 0.8408(7) 0.6256(3) 0.109(6) Uani 0.4363 1 d D . P A 2
I411 I 0.5167(4) 0.8170(9) 0.5967(3) 0.198(6) Uani 0.4363 1 d D . P A 2
I309 I 0.1297(3) 0.9007(9) 0.2736(3) 0.157(4) Uani 0.533(3) 1 d D . P C 2
Zn35 Zn 0.0981(3) 0.8741(4) 0.3339(3) 0.111(4) Uani 0.533(3) 1 d D . P C 2
I310 I 0.0610(3) 0.9805(5) 0.3733(3) 0.193(6) Uani 0.533(3) 1 d D . P C 2
I301 I 0.06194(11) 0.4680(4) -0.1276(2) 0.1112(17) Uani 0.650(19) 1 d D . P B 2
Zn31 Zn 0.0877(3) 0.3547(5) -0.17236(19) 0.0795(13) Uani 0.650(19) 1 d D . P B 2
I302 I 0.11772(15) 0.3942(4) -0.23296(17) 0.1283(19) Uani 0.650(19) 1 d D . P B 2
I305 I 0.3992(5) 0.4958(6) 0.1331(4) 0.109(3) Uani 0.3775 1 d D . P D 2
Zn33 Zn 0.4312(4) 0.3462(9) 0.1222(4) 0.107(9) Uani 0.3775 1 d D . P D 2
I306 I 0.5029(2) 0.3240(10) 0.0983(3) 0.104(3) Uani 0.3775 1 d D . P D 2
I407 I 0.3150(4) 0.0312(5) 0.5017(3) 0.267(7) Uani 0.446 1 d D . P E 2
Zn44 Zn 0.2832(4) 0.1099(6) 0.4370(3) 0.181(8) Uani 0.446 1 d D . P E 2
I408 I 0.2082(3) 0.0700(4) 0.3975(3) 0.260(6) Uani 0.446 1 d D . P E 2
I505 I 0.4088(6) 0.4866(9) 0.1376(5) 0.302(13) Uani 0.3289 1 d D . P D 3
Zn53 Zn 0.4417(7) 0.3442(13) 0.1183(8) 0.122(9) Uani 0.3289 1 d D . P D 3
I506 I 0.5143(7) 0.321(3) 0.0963(6) 0.284(15) Uani 0.3289 1 d D . P D 3
I403 I 0.3281(3) -0.4660(6) 0.0073(2) 0.088(2) Uani 0.3448 1 d D . P F 2
Zn42 Zn 0.2938(7) -0.4017(8) -0.0596(6) 0.0860(14) Uani 0.3448 1 d D . P F 2
I404 I 0.2183(4) -0.4491(7) -0.0943(5) 0.204(7) Uani 0.3448 1 d D . P F 2
I512 I 0.4517(18) 0.989(3) 0.6150(15) 0.080 Uiso 0.022 1 d D U P A 3
Zn56 Zn 0.471(3) 0.826(4) 0.618(4) 0.080 Uiso 0.022 1 d D U P A 3
I511 I 0.5366(18) 0.828(4) 0.5849(18) 0.080 Uiso 0.022 1 d D U P A 3
I503 I 0.2906(5) -0.4832(7) -0.0182(3) 0.144(4) Uani 0.2042 1 d D . P F 3
I504 I 0.1931(4) -0.4153(7) -0.1266(4) 0.175(6) Uani 0.2042 1 d D . P F 3
Zn52 Zn 0.2648(5) -0.3911(7) -0.0803(4) 0.106(5) Uani 0.2042 1 d D . P F 3
I508 I 0.2049(5) 0.0937(10) 0.3657(4) 0.080 Uiso 0.1 1 d D U P E 3
I507 I 0.2916(11) 0.0130(18) 0.4887(8) 0.080 Uiso 0.1 1 d D U P E 3
Zn54 Zn 0.2672(15) 0.105(3) 0.4257(12) 0.080 Uiso 0.1 1 d D U P E 3
I510 I 0.0632(14) 0.968(3) 0.3897(14) 0.080 Uiso 0.041(3) 1 d D U P C 3
I509 I 0.1287(19) 0.927(3) 0.2895(12) 0.080 Uiso 0.041(3) 1 d D U P C 3
Zn55 Zn 0.0906(12) 0.865(4) 0.3408(11) 0.080 Uiso 0.041(3) 1 d D U P C 3
C15A C 0.5690(10) 0.040(3) 0.2071(14) 0.133(15) Uani 0.5115 1 d D U P . .
H15A H 0.571110 0.047571 0.179277 0.200 Uiso 0.5115 1 calc . U P . .
H15B H 0.543855 0.072541 0.212292 0.200 Uiso 0.5115 1 calc . U P . .
H15C H 0.565551 -0.024039 0.212412 0.200 Uiso 0.5115 1 calc . U P . .
C323 C 0.4011(10) 0.251(2) 0.1825(9) 0.114(8) Uani 0.66(3) 1 d D . P D 2
H323 H 0.374772 0.274066 0.167253 0.137 Uiso 0.66(3) 1 calc R U P D 2
C322 C 0.3998(10) 0.203(2) 0.2173(9) 0.114(8) Uani 0.66(3) 1 d D . P D 2
H322 H 0.374788 0.203435 0.228795 0.137 Uiso 0.66(3) 1 calc R U P D 2
C4B C 0.2386(19) 0.246(3) 0.2563(15) 0.152(18) Uani 0.1681 1 d DG U P H -1
C5B C 0.2621(17) 0.257(4) 0.2266(13) 0.147(19) Uani 0.1681 1 d DG U P H -1
C6B C 0.280(2) 0.184(5) 0.2115(17) 0.15(2) Uani 0.1681 1 d DG U P H -1
H6B H 0.296474 0.191234 0.191209 0.178 Uiso 0.1681 1 calc R U P H -1
C1B C 0.275(3) 0.099(4) 0.226(2) 0.15(2) Uani 0.1681 1 d G U P H -1
H1B H 0.287511 0.048599 0.215989 0.183 Uiso 0.1681 1 calc R U P H -1
C2B C 0.251(3) 0.088(3) 0.256(2) 0.15(2) Uani 0.1681 1 d G U P H -1
H2B H 0.247852 0.029759 0.266053 0.181 Uiso 0.1681 1 calc R U P H -1
C3B C 0.233(3) 0.161(4) 0.2710(19) 0.15(2) Uani 0.1681 1 d DG U P H -1
H3B H 0.217158 0.153555 0.291337 0.178 Uiso 0.1681 1 calc R U P H -1
C7B C 0.2223(16) 0.326(4) 0.2748(13) 0.160(18) Uani 0.1681 1 d DG U P H -1
C12B C 0.2494(18) 0.370(4) 0.3060(13) 0.143(18) Uani 0.1681 1 d DG U P H -1
C11B C 0.239(3) 0.455(4) 0.3174(18) 0.15(2) Uani 0.1681 1 d G U P H -1
H11B H 0.257153 0.484327 0.338733 0.181 Uiso 0.1681 1 calc R U P H -1
C10B C 0.201(3) 0.495(4) 0.298(2) 0.15(2) Uani 0.1681 1 d G U P H -1
H10B H 0.193335 0.553326 0.305271 0.180 Uiso 0.1681 1 calc R U P H -1
C9B C 0.174(2) 0.452(4) 0.266(2) 0.15(2) Uani 0.1681 1 d DG U P H -1
H9B H 0.147709 0.479869 0.252670 0.182 Uiso 0.1681 1 calc R U P H -1
C8B C 0.1844(16) 0.367(4) 0.2549(15) 0.154(19) Uani 0.1681 1 d DG U P H -1
O3B O 0.286(2) 0.324(5) 0.3235(17) 0.128(18) Uani 0.1681 1 d D U P H -1
O2B O 0.159(2) 0.323(5) 0.224(2) 0.15(2) Uani 0.1681 1 d D U P H -1
O1B O 0.298(2) 0.354(6) 0.1868(19) 0.17(2) Uani 0.1681 1 d D U P H -1
H1BA H 0.298217 0.305641 0.174346 0.253 Uiso 0.1681 1 calc R U P H -1
C13B C 0.266(2) 0.350(4) 0.211(2) 0.15(2) Uani 0.1681 1 d D U P H -1
H13C H 0.237919 0.368934 0.194792 0.180 Uiso 0.1681 1 calc R U P H -1
H13D H 0.274358 0.391770 0.233356 0.180 Uiso 0.1681 1 calc R U P H -1
C15B C 0.323(2) 0.373(8) 0.344(2) 0.14(3) Uani 0.1681 1 d D U P H -1
H15D H 0.326173 0.364162 0.372616 0.208 Uiso 0.1681 1 calc . U P I -1
H15E H 0.318668 0.436237 0.337517 0.208 Uiso 0.1681 1 calc . U P J -1
H15F H 0.348872 0.351235 0.335361 0.208 Uiso 0.1681 1 calc . U P K -1
C14B C 0.148(6) 0.367(9) 0.186(2) 0.18(4) Uani 0.1681 1 d D U P H -1
H14D H 0.148372 0.431861 0.190105 0.269 Uiso 0.1681 1 calc . U P L -1
H14E H 0.118939 0.348609 0.172158 0.269 Uiso 0.1681 1 calc . U P M -1
H14F H 0.169301 0.350950 0.170134 0.269 Uiso 0.1681 1 calc . U P N -1

loop_
_atom_site_aniso_label
_atom_site_aniso_U_11
_atom_site_aniso_U_22
_atom_site_aniso_U_33
_atom_site_aniso_U_23
_atom_site_aniso_U_13
_atom_site_aniso_U_12
I312 0.127(3) 0.045(2) 0.111(2) -0.0082(15) -0.0103(19) -0.0032(17)
I402 0.151(8) 0.068(3) 0.108(4) 0.023(3) 0.013(4) 0.018(4)
I409 0.076(2) 0.074(3) 0.099(4) 0.026(2) -0.018(3) -0.008(2)
I401 0.301(15) 0.036(3) 0.191(7) -0.009(4) -0.139(9) 0.014(4)
I405 0.235(18) 0.049(7) 0.098(8) -0.021(6) -0.060(9) 0.029(8)
I307 0.123(4) 0.0265(14) 0.130(3) 0.0158(15) 0.052(2) 0.0173(16)
I410 0.104(2) 0.0273(18) 0.124(3) -0.0142(16) -0.0343(19) 0.0019(16)
I311 0.099(2) 0.129(3) 0.085(2) -0.006(2) 0.0120(17) -0.0331(19)
I308 0.0928(18) 0.0386(15) 0.109(2) -0.0115(14) 0.0136(16) -0.0055(13)
I303 0.375(15) 0.059(4) 0.163(8) 0.066(4) 0.129(8) 0.098(6)
I304 0.094(2) 0.0257(14) 0.141(3) 0.0063(17) 0.022(2) -0.0055(13)
I406 0.206(13) 0.185(16) 0.062(4) -0.018(6) 0.011(5) -0.144(10)
Zn41 0.070(3) 0.029(2) 0.1136(17) 0.0121(14) -0.0411(18) -0.021(2)
Zn45 0.060(3) 0.061(6) 0.087(5) 0.019(4) -0.047(3) -0.015(3)
Zn36 0.100(5) 0.051(4) 0.060(4) 0.007(3) -0.007(4) -0.014(3)
Zn43 0.096(12) 0.055(11) 0.046(10) 0.005(7) 0.001(8) -0.026(8)
Zn34 0.087(4) 0.027(3) 0.101(4) -0.001(3) 0.017(3) 0.004(2)
Zn32 0.139(3) 0.0232(11) 0.104(3) 0.0107(13) 0.044(2) 0.0077(14)
N304 0.098(8) 0.010(4) 0.072(7) 0.004(4) -0.021(6) 0.003(4)
N309 0.091(8) 0.049(6) 0.050(6) 0.006(5) -0.016(5) 0.004(6)
N302 0.091(8) 0.018(4) 0.078(7) 0.019(4) -0.025(6) 0.000(5)
N321 0.094(8) 0.027(5) 0.078(7) 0.005(5) -0.013(6) 0.005(5)
N311 0.090(9) 0.041(6) 0.078(8) 0.006(6) -0.019(7) 0.004(6)
N316 0.102(9) 0.034(5) 0.078(7) 0.018(5) -0.024(7) -0.006(6)
N320 0.095(9) 0.053(7) 0.077(8) -0.008(6) -0.007(7) 0.006(6)
N303 0.098(8) 0.020(4) 0.069(7) 0.007(4) -0.023(6) -0.010(5)
N301 0.096(8) 0.034(6) 0.094(8) 0.010(5) -0.049(7) -0.015(6)
C325 0.085(9) 0.029(6) 0.062(8) 0.004(5) -0.007(7) 0.005(6)
N315 0.109(9) 0.022(5) 0.086(8) 0.013(5) -0.024(7) -0.001(5)
N314 0.097(8) 0.023(5) 0.095(8) 0.013(5) -0.029(7) -0.005(5)
N308 0.119(11) 0.056(7) 0.067(7) 0.008(6) 0.003(7) 0.026(7)
C361 0.080(9) 0.041(7) 0.069(8) 0.002(6) -0.012(7) 0.005(6)
N305 0.149(13) 0.029(6) 0.098(10) 0.004(6) 0.022(9) 0.005(7)
N310 0.092(9) 0.052(7) 0.064(7) 0.006(5) -0.007(6) 0.008(6)
N307 0.123(11) 0.059(7) 0.053(6) 0.017(5) -0.026(7) -0.016(7)
N319 0.106(10) 0.067(8) 0.068(8) 0.022(6) 0.005(7) 0.005(8)
N323 0.116(11) 0.044(7) 0.080(9) 0.015(6) -0.021(8) 0.005(7)
N317 0.107(10) 0.038(6) 0.098(9) 0.009(6) -0.047(8) -0.012(6)
N322 0.093(9) 0.051(7) 0.087(9) -0.004(6) -0.003(7) 0.002(6)
C306 0.068(7) 0.025(5) 0.070(8) 0.012(5) -0.021(6) 0.001(5)
N306 0.129(11) 0.033(6) 0.082(8) 0.019(5) -0.052(8) -0.012(6)
C324 0.098(10) 0.048(7) 0.052(7) 0.015(6) -0.012(7) 0.010(7)
C327 0.081(9) 0.048(7) 0.057(7) 0.012(6) -0.018(7) 0.003(6)
N313 0.124(12) 0.036(6) 0.119(12) 0.004(7) 0.015(10) 0.002(7)
C360 0.094(10) 0.036(6) 0.059(8) -0.005(5) -0.015(7) -0.006(6)
C357 0.101(11) 0.030(6) 0.075(9) -0.005(6) -0.001(8) -0.002(6)
N318 0.108(10) 0.044(6) 0.091(9) 0.016(6) -0.035(7) -0.012(6)
N324 0.175(17) 0.047(7) 0.087(10) -0.008(7) 0.043(10) -0.019(9)
C308 0.089(9) 0.040(7) 0.065(8) 0.006(6) -0.012(7) -0.004(6)
C309 0.110(11) 0.021(5) 0.071(8) 0.006(5) -0.002(8) 0.000(6)
C316 0.095(10) 0.028(6) 0.067(8) 0.014(5) -0.026(7) -0.008(6)
C303 0.091(10) 0.026(6) 0.086(9) 0.026(6) -0.031(8) -0.007(6)
C321 0.110(12) 0.036(7) 0.069(9) 0.010(6) -0.007(8) 0.014(7)
C307 0.090(9) 0.027(6) 0.074(8) 0.001(5) -0.022(7) -0.008(6)
C365 0.116(13) 0.046(8) 0.098(12) -0.006(8) -0.019(10) 0.005(8)
C363 0.092(10) 0.038(7) 0.070(9) 0.009(6) -0.005(8) 0.003(6)
C344 0.082(9) 0.053(8) 0.069(8) 0.018(6) -0.009(7) -0.003(7)
C352 0.106(11) 0.030(6) 0.079(9) 0.021(6) -0.024(8) -0.008(7)
C329 0.071(9) 0.054(8) 0.089(10) -0.019(7) -0.010(7) -0.009(7)
C304 0.088(10) 0.041(7) 0.092(10) 0.015(7) -0.033(8) -0.006(7)
C364 0.123(14) 0.060(9) 0.070(9) 0.021(8) -0.024(9) 0.010(9)
C343 0.095(10) 0.028(6) 0.079(9) 0.016(6) -0.009(8) -0.009(6)
C349 0.097(11) 0.040(7) 0.085(10) -0.002(6) -0.028(8) 0.002(7)
C356 0.128(14) 0.060(9) 0.070(9) 0.018(7) 0.007(10) 0.020(9)
C312 0.18(2) 0.038(8) 0.091(12) 0.012(8) 0.014(12) 0.022(10)
N312 0.176(17) 0.039(7) 0.102(11) -0.004(7) 0.039(11) 0.019(9)
C339 0.106(12) 0.041(7) 0.079(9) 0.004(7) -0.004(8) -0.002(7)
C314 0.128(13) 0.031(6) 0.071(9) -0.003(6) -0.027(9) -0.014(7)
C345 0.100(10) 0.032(6) 0.076(9) 0.014(6) -0.029(8) 0.002(6)
C302 0.108(12) 0.030(6) 0.107(12) 0.002(7) -0.040(10) 0.002(7)
C326 0.119(13) 0.062(9) 0.059(8) 0.004(7) -0.011(8) 0.012(9)
C328 0.094(11) 0.059(9) 0.068(9) 0.002(7) -0.020(8) 0.004(8)
C318 0.147(15) 0.029(7) 0.115(13) 0.007(7) -0.077(12) -0.005(8)
C342 0.106(11) 0.031(6) 0.087(10) 0.010(6) -0.005(9) -0.002(7)
C311 0.127(14) 0.047(8) 0.080(10) -0.006(7) 0.002(9) -0.020(9)
C353 0.109(12) 0.048(8) 0.095(11) 0.000(7) -0.024(9) 0.014(8)
C320 0.112(14) 0.059(10) 0.111(14) 0.036(9) 0.011(11) 0.008(9)
C334 0.115(13) 0.056(9) 0.098(12) 0.004(8) 0.018(10) 0.024(9)
C313 0.135(14) 0.032(7) 0.080(10) -0.001(6) 0.003(9) 0.009(8)
C354 0.114(13) 0.040(7) 0.106(12) 0.011(8) -0.030(10) 0.010(8)
C351 0.113(13) 0.035(7) 0.140(15) 0.034(8) -0.061(11) 0.004(8)
C355 0.126(14) 0.070(10) 0.072(10) 0.007(8) -0.004(9) 0.025(10)
C331 0.100(12) 0.065(10) 0.115(13) 0.046(9) 0.014(10) 0.024(9)
C337 0.160(18) 0.045(9) 0.101(13) 0.001(8) 0.012(12) -0.007(10)
C310 0.102(11) 0.040(7) 0.095(11) 0.004(7) -0.006(9) -0.007(7)
C358 0.130(17) 0.092(14) 0.16(2) 0.068(14) 0.062(15) 0.046(12)
C317 0.125(14) 0.040(8) 0.131(15) 0.001(8) -0.060(12) 0.005(8)
C305 0.091(11) 0.036(7) 0.133(14) -0.001(8) -0.040(10) -0.001(7)
C315 0.120(13) 0.043(7) 0.065(8) 0.004(6) -0.029(8) 0.000(8)
C346 0.159(17) 0.020(6) 0.140(16) -0.002(7) -0.077(14) -0.001(8)
C330 0.109(13) 0.078(12) 0.089(12) 0.027(10) 0.001(10) 0.009(10)
C338 0.143(15) 0.026(6) 0.104(12) -0.007(7) -0.014(11) -0.009(8)
C341 0.139(17) 0.046(9) 0.126(16) 0.016(10) 0.014(14) 0.021(10)
C359 0.108(15) 0.065(12) 0.21(3) 0.065(15) 0.026(16) 0.018(11)
C350 0.153(16) 0.020(6) 0.139(15) 0.022(7) -0.095(13) -0.012(8)
C319 0.119(15) 0.089(13) 0.110(14) 0.051(11) -0.010(12) 0.013(11)
C370 0.115(14) 0.038(8) 0.130(15) -0.006(9) 0.033(12) -0.004(8)
C362 0.116(13) 0.056(9) 0.069(9) -0.005(7) 0.002(9) -0.008(9)
C301 0.104(12) 0.036(7) 0.147(16) 0.000(8) -0.062(12) 0.002(8)
C369 0.15(2) 0.108(17) 0.117(16) 0.034(13) 0.051(15) 0.028(15)
C336 0.18(2) 0.100(15) 0.080(12) 0.025(11) 0.061(13) 0.031(15)
C348 0.102(12) 0.042(7) 0.116(13) -0.007(8) -0.046(10) 0.000(8)
C335 0.17(2) 0.080(12) 0.103(14) 0.046(11) 0.033(14) 0.040(13)
C368 0.16(2) 0.058(11) 0.15(2) 0.009(12) 0.050(17) 0.021(12)
O3A 0.083(13) 0.075(13) 0.109(15) -0.009(11) 0.023(11) -0.014(11)
C340 0.139(16) 0.056(9) 0.098(12) 0.008(9) 0.006(11) 0.007(10)
C347 0.141(17) 0.065(11) 0.138(16) -0.006(10) -0.097(14) 0.002(11)
O2A 0.138(18) 0.082(14) 0.070(12) 0.005(10) 0.014(12) 0.046(13)
C332 0.14(2) 0.096(15) 0.15(2) 0.024(15) 0.048(17) 0.054(14)
C367 0.131(17) 0.068(12) 0.17(2) 0.053(13) 0.025(15) 0.013(11)
C371 0.18(2) 0.084(13) 0.119(16) 0.038(12) 0.057(17) 0.025(14)
C333 0.148(19) 0.116(17) 0.108(15) 0.048(13) 0.036(14) 0.070(15)
C372 0.16(2) 0.098(15) 0.086(13) -0.004(11) 0.048(13) 0.014(15)
C4A 0.066(13) 0.036(11) 0.088(15) 0.016(11) 0.004(12) 0.011(10)
C366 0.16(2) 0.059(11) 0.15(2) 0.032(12) 0.016(17) 0.032(13)
C3A 0.058(12) 0.021(9) 0.080(14) -0.002(9) -0.018(11) 0.006(9)
C7A 0.095(15) 0.022(10) 0.086(15) 0.014(10) 0.017(13) 0.008(10)
C1A 0.045(11) 0.037(12) 0.116(19) -0.001(13) -0.013(13) -0.003(10)
O1A 0.066(11) 0.082(14) 0.110(16) 0.047(12) -0.012(10) 0.014(10)
C5A 0.065(13) 0.059(13) 0.106(17) 0.028(13) 0.008(13) 0.010(12)
C12A 0.098(16) 0.039(12) 0.086(15) 0.001(11) 0.041(13) -0.014(12)
C9A 0.14(2) 0.053(14) 0.076(16) 0.012(13) 0.036(16) 0.021(15)
C8A 0.126(18) 0.024(10) 0.080(15) 0.016(10) 0.033(14) 0.010(12)
C2A 0.051(12) 0.052(13) 0.092(16) -0.014(12) -0.019(12) 0.013(11)
C6A 0.055(13) 0.063(15) 0.13(2) 0.021(16) -0.006(15) -0.002(12)
C422 0.122(18) 0.097(17) 0.110(16) 0.067(14) -0.010(12) 0.030(12)
C423 0.122(18) 0.097(17) 0.110(16) 0.067(14) -0.010(12) 0.030(12)
C14A 0.15(3) 0.13(3) 0.10(2) 0.02(2) 0.03(2) 0.09(3)
C11A 0.13(2) 0.064(16) 0.096(18) -0.013(14) 0.052(17) -0.021(16)
C10A 0.14(2) 0.048(14) 0.082(17) -0.004(13) 0.057(16) 0.005(15)
C13A 0.11(2) 0.053(15) 0.11(2) 0.037(15) 0.011(18) -0.010(15)
I412 0.160(6) 0.037(3) 0.154(7) 0.012(3) -0.096(6) -0.027(3)
Zn46 0.130(10) 0.039(5) 0.121(10) 0.025(5) -0.059(8) -0.017(5)
I411 0.267(10) 0.197(10) 0.117(6) 0.043(6) 0.012(5) -0.099(7)
I309 0.153(7) 0.109(4) 0.160(5) 0.067(4) -0.084(4) -0.041(4)
Zn35 0.154(8) 0.016(3) 0.138(8) 0.000(3) -0.030(5) 0.003(3)
I310 0.201(6) 0.046(3) 0.299(12) -0.046(5) -0.025(6) -0.006(3)
I301 0.110(2) 0.0309(16) 0.164(3) -0.0334(18) -0.0388(18) 0.0087(10)
Zn31 0.070(3) 0.029(2) 0.1136(17) 0.0121(14) -0.0411(18) -0.021(2)
I302 0.0644(17) 0.104(2) 0.194(4) 0.092(3) -0.0255(15) -0.0052(12)
I305 0.157(6) 0.033(3) 0.096(5) 0.011(3) -0.067(5) -0.015(4)
Zn33 0.124(13) 0.056(11) 0.096(11) 0.019(7) -0.084(8) -0.032(8)
I306 0.101(4) 0.121(7) 0.082(4) -0.012(4) 0.000(3) -0.068(3)
I407 0.574(18) 0.075(4) 0.235(9) 0.083(5) 0.273(11) 0.130(7)
Zn44 0.36(2) 0.024(4) 0.202(12) -0.008(5) 0.162(13) -0.004(7)
I408 0.400(13) 0.081(4) 0.363(13) -0.086(5) 0.227(10) -0.119(6)
I505 0.48(2) 0.038(4) 0.239(11) -0.006(5) -0.286(14) -0.002(7)
Zn53 0.24(2) 0.057(8) 0.053(7) 0.020(6) -0.010(13) -0.050(10)
I506 0.39(3) 0.28(3) 0.128(11) 0.057(12) -0.061(13) -0.16(2)
I403 0.142(4) 0.056(4) 0.074(3) 0.035(3) 0.040(3) 0.039(3)
Zn42 0.139(3) 0.0232(11) 0.104(3) 0.0107(13) 0.044(2) 0.0077(14)
I404 0.262(11) 0.066(4) 0.346(15) -0.095(6) 0.205(11) -0.083(6)
I503 0.233(13) 0.068(5) 0.133(8) 0.023(5) 0.045(8) 0.033(6)
I504 0.232(12) 0.064(5) 0.196(11) -0.025(6) -0.037(9) -0.037(6)
Zn52 0.148(12) 0.032(5) 0.117(10) -0.002(5) -0.023(9) 0.005(6)
C15A 0.08(2) 0.09(3) 0.22(4) -0.04(3) 0.02(3) -0.02(2)
C323 0.122(18) 0.097(17) 0.110(16) 0.067(14) -0.010(12) 0.030(12)
C322 0.122(18) 0.097(17) 0.110(16) 0.067(14) -0.010(12) 0.030(12)
C4B 0.13(3) 0.22(4) 0.09(3) -0.03(3) -0.04(2) 0.01(3)
C5B 0.11(3) 0.23(4) 0.07(3) -0.04(3) -0.05(2) 0.01(3)
C6B 0.10(4) 0.24(4) 0.08(4) -0.03(3) -0.05(2) 0.03(4)
C1B 0.10(4) 0.23(4) 0.10(4) -0.02(4) -0.05(3) 0.03(4)
C2B 0.10(4) 0.23(4) 0.09(4) -0.03(3) -0.04(3) 0.03(4)
C3B 0.11(4) 0.22(4) 0.09(4) -0.03(3) -0.04(3) 0.02(3)
C7B 0.17(4) 0.21(4) 0.10(3) -0.02(3) 0.01(2) 0.01(3)
C12B 0.17(4) 0.19(4) 0.07(3) -0.01(3) 0.03(2) -0.01(3)
C11B 0.18(4) 0.19(4) 0.09(4) -0.01(3) 0.04(3) 0.00(4)
C10B 0.17(5) 0.19(4) 0.09(4) -0.01(3) 0.04(3) 0.00(3)
C9B 0.18(4) 0.18(4) 0.10(4) -0.01(3) 0.04(3) -0.01(3)
C8B 0.17(4) 0.19(4) 0.11(3) -0.01(3) 0.02(3) 0.01(3)
O3B 0.16(4) 0.18(5) 0.05(3) 0.00(3) 0.03(2) -0.02(3)
O2B 0.17(4) 0.16(5) 0.12(4) 0.00(3) 0.00(3) 0.02(4)
O1B 0.12(5) 0.29(7) 0.07(4) -0.03(4) -0.04(3) 0.00(5)
C13B 0.12(4) 0.23(4) 0.07(4) -0.03(3) -0.04(3) 0.01(4)
C15B 0.18(5) 0.20(7) 0.04(4) 0.03(4) 0.03(3) -0.05(5)
C14B 0.22(8) 0.17(8) 0.13(4) 0.00(5) -0.01(4) -0.01(7)

loop_
_atom_type_symbol
_atom_type_description
_atom_type_scat_dispersion_real
_atom_type_scat_dispersion_imag
_atom_type_scat_source
C C 0.0181 0.0091 'International Tables Vol C Tables 4.2.6.8 and 6.1.1.4'
H H 0.0000 0.0000 'International Tables Vol C Tables 4.2.6.8 and 6.1.1.4'
I I -0.3257 6.8362 'International Tables Vol C Tables 4.2.6.8 and 6.1.1.4'
N N 0.0311 0.0180 'International Tables Vol C Tables 4.2.6.8 and 6.1.1.4'
O O 0.0492 0.0322 'International Tables Vol C Tables 4.2.6.8 and 6.1.1.4'
Zn Zn -1.5491 0.6778 'International Tables Vol C Tables 4.2.6.8 and 6.1.1.4'

loop_
_exptl_crystal_face_index_h
_exptl_crystal_face_index_k
_exptl_crystal_face_index_l
_exptl_crystal_face_perp_dist
1 0 0 0.0361
-1 0 0 0.0399
2 1 -2 0.1054
-2 -1 2 0.0910
1 -1 2 0.0919
0 1 -2 0.1237
0 0 -1 0.0780
0 0 1 0.0658
1 2 2 0.1119
1 2 -2 0.1193
-1 -2 0 0.1061
0 -1 -2 0.1048
-1 -2 2 0.0981
1 0 2 0.0538
-1 0 -2 0.0675
1 -2 -2 0.0956
-1 2 2 0.1041
1 0 -2 0.0780
-1 0 2 0.0645
1 -1 -1 0.0883
-1 1 1 0.0985

loop_
_geom_angle_atom_site_label_1
_geom_angle_atom_site_label_2
_geom_angle_atom_site_label_3
_geom_angle
_geom_angle_site_symmetry_1
_geom_angle_site_symmetry_3
_geom_angle_publ_flag
I402 Zn41 I401 124.9(6) . . ?
N311 Zn41 I402 111.2(7) 4 . ?
N311 Zn41 I401 103.5(6) 4 . ?
N301 Zn41 I402 106.5(7) . . ?
N301 Zn41 I401 113.7(7) . . ?
N301 Zn41 N311 92.1(6) . 4 ?
I409 Zn45 I410 124.7(5) . . ?
N323 Zn45 I409 113.1(6) 4_565 . ?
N323 Zn45 I410 103.9(6) 4_565 . ?
N317 Zn45 I409 106.2(7) . . ?
N317 Zn45 I410 109.4(6) . . ?
N317 Zn45 N323 95.8(6) . 4_565 ?
I312 Zn36 I311 126.8(4) . . ?
N319 Zn36 I312 109.2(6) . . ?
N319 Zn36 I311 103.2(6) . . ?
N319 Zn36 N318 102.1(6) . . ?
N318 Zn36 I312 107.9(6) . . ?
N318 Zn36 I311 105.1(6) . . ?
I405 Zn43 I406 122.6(10) . . ?
N307 Zn43 I405 109.5(10) . . ?
N307 Zn43 I406 106.4(9) . . ?
N307 Zn43 N306 103.9(8) . . ?
N306 Zn43 I405 108.6(9) . . ?
N306 Zn43 I406 104.2(9) . . ?
I308 Zn34 I307 121.3(4) . . ?
N313 Zn34 I307 109.1(6) . . ?
N313 Zn34 I308 106.7(6) . . ?
N312 Zn34 I307 103.4(6) . . ?
N312 Zn34 I308 112.2(7) . . ?
N312 Zn34 N313 102.6(7) . . ?
I303 Zn32 I304 120.8(7) . . ?
N305 Zn32 I303 109.0(7) . . ?
N305 Zn32 I304 106.6(7) . . ?
N324 Zn32 I303 107.7(9) 1_544 . ?
N324 Zn32 I304 106.4(8) 1_544 . ?
N324 Zn32 N305 105.3(9) 1_544 . ?
C307 N304 C308 114.1(10) . . ?
C324 N309 C325 113.3(13) . . ?
C306 N302 C308 115.9(10) . . ?
C360 N321 C361 113.1(14) . . ?
C329 N311 Zn41 120.6(13) . 4_656 ?
C329 N311 Zn31 123.4(13) . 4_656 ?
C330 N311 Zn41 121.9(11) . 4_656 ?
C330 N311 C329 117.4(14) . . ?
C330 N311 Zn31 119.1(11) . 4_656 ?
C343 N316 C344 115.7(12) . . ?
C362 N320 C360 114.9(13) . . ?
C307 N303 C306 114.2(10) . . ?
C305 N301 Zn41 114.8(10) . . ?
C305 N301 Zn31 121.6(10) . . ?
C301 N301 Zn41 124.9(10) . . ?
C301 N301 C305 118.5(12) . . ?
C301 N301 Zn31 119.6(9) . . ?
N309 C325 C327 115.9(14) . . ?
N310 C325 N309 126.6(12) . . ?
N310 C325 C327 117.5(12) . . ?
C342 N315 C343 114.5(12) . . ?
C342 N314 C344 113.8(11) . . ?
C326 N308 C324 115.0(13) . . ?
N321 C361 C363 116.3(15) . . ?
N322 C361 N321 127.0(13) . . ?
N322 C361 C363 116.7(13) . . ?
C312 N305 Zn32 118.4(12) . . ?
C312 N305 Zn42 116.9(12) . . ?
C312 N305 Zn52 142.8(12) . . ?
C311 N305 Zn32 123.1(12) . . ?
C311 N305 C312 118.2(13) . . ?
C311 N305 Zn42 124.9(12) . . ?
C311 N305 Zn52 98.0(11) . . ?
C325 N310 C326 114.5(13) . . ?
C319 N307 Zn43 126.1(16) . . ?
C319 N307 C423 112(2) . . ?
C319 N307 Zn33 124.0(16) . . ?
C319 N307 Zn53 114.3(16) . . ?
C319 N307 C323 119.2(16) . . ?
C423 N307 Zn43 115.1(16) . . ?
C323 N307 Zn33 114.5(13) . . ?
C355 N319 Zn36 125.8(14) . . ?
C355 N319 C359 118.7(15) . . ?
C355 N319 Zn46 118.8(14) . . ?
C355 N319 Zn56 99.5(19) . . ?
C359 N319 Zn36 115.5(12) . . ?
C359 N319 Zn46 122.4(13) . . ?
C359 N319 Zn56 141.6(18) . . ?
C365 N323 Zn45 119.4(15) . 4_666 ?
C365 N323 Zn35 124.7(15) . 4_666 ?
C365 N323 Zn55 135(2) . 4_666 ?
C366 N323 Zn45 120.5(12) . 4_666 ?
C366 N323 C365 119.7(17) . . ?
C366 N323 Zn35 115.3(12) . 4_666 ?
C366 N323 Zn55 105.1(17) . 4_666 ?
C348 N317 Zn45 122.4(10) . . ?
C348 N317 Zn35 122.3(10) . . ?
C348 N317 Zn55 123(2) . . ?
C347 N317 Zn45 120.1(10) . . ?
C347 N317 C348 116.7(12) . . ?
C347 N317 Zn35 120.9(10) . . ?
C347 N317 Zn55 119(2) . . ?
C361 N322 C362 114.0(14) . . ?
N302 C306 N303 125.5(10) . . ?
N302 C306 C303 117.0(11) . . ?
N303 C306 C303 116.8(10) . . ?
C314 N306 Zn43 121.1(10) . . ?
C314 N306 C318 117.1(12) . . ?
C314 N306 Zn33 123.2(10) . . ?
C314 N306 Zn53 127.7(10) . . ?
C318 N306 Zn43 121.7(11) . . ?
C318 N306 Zn33 119.7(10) . . ?
C318 N306 Zn53 114.0(11) . . ?
N309 C324 C321 118.5(15) . . ?
N308 C324 N309 125.0(12) . . ?
N308 C324 C321 116.4(13) . . ?
C328 C327 C325 122.5(13) . . ?
C328 C327 C331 116.9(15) . . ?
C331 C327 C325 120.5(16) . . ?
C337 N313 Zn34 115.5(13) . . ?
C337 N313 Zn44 127.3(14) . . ?
C337 N313 Zn54 113.9(14) . . ?
C341 N313 Zn34 124.7(12) . . ?
C341 N313 C337 119.5(15) . . ?
C341 N313 Zn44 112.7(12) . . ?
C341 N313 Zn54 126.6(13) . . ?
N321 C360 N320 124.8(13) . . ?
N321 C360 C357 117.8(15) . . ?
N320 C360 C357 117.4(13) . . ?
C356 C357 C360 121.1(14) . . ?
C356 C357 C358 116.5(16) . . ?
C358 C357 C360 122.4(17) . . ?
C354 N318 Zn36 120.2(10) . . ?
C354 N318 C350 116.9(13) . . ?
C354 N318 Zn46 124.9(11) . . ?
C354 N318 Zn56 133.1(19) . . ?
C350 N318 Zn36 122.8(10) . . ?
C350 N318 Zn46 117.5(11) . . ?
C350 N318 Zn56 104.4(17) . . ?
Zn32 N324 Zn42 1.3(6) 1_566 1_566 ?
Zn32 N324 Zn52 23.3(5) 1_566 1_566 ?
C368 N324 Zn32 120.1(18) . 1_566 ?
C368 N324 C372 115.6(19) . . ?
C368 N324 Zn42 121.4(17) . 1_566 ?
C368 N324 Zn52 99.9(16) . 1_566 ?
C372 N324 Zn32 124.4(14) . 1_566 ?
C372 N324 Zn42 123.0(14) . 1_566 ?
C372 N324 Zn52 142.7(13) . 1_566 ?
N304 C308 N302 123.0(11) . . ?
N304 C308 C316 119.0(11) . . ?
N302 C308 C316 117.9(11) . . ?
C313 C309 C307 122.0(12) . . ?
C310 C309 C307 121.9(12) . . ?
C310 C309 C313 116.0(12) . . ?
C317 C316 C308 120.3(12) . . ?
C315 C316 C308 120.5(12) . . ?
C315 C316 C317 119.2(12) . . ?
C304 C303 C306 119.9(12) . . ?
C304 C303 C302 118.9(12) . . ?
C302 C303 C306 121.1(12) . . ?
C320 C321 C324 120.7(14) . . ?
C320 C321 C422 103(3) . . ?
C320 C321 C322 116.1(17) . . ?
C422 C321 C324 124(2) . . ?
C322 C321 C324 122.8(19) . . ?
N304 C307 C309 115.0(11) . . ?
N303 C307 N304 126.7(11) . . ?
N303 C307 C309 118.3(11) . . ?
N323 C365 H365 119.0 . . ?
N323 C365 C364 122(2) . . ?
C364 C365 H365 119.0 . . ?
C364 C363 C361 121.6(13) . . ?
C367 C363 C361 119.4(18) . . ?
C367 C363 C364 118.9(16) . . ?
N316 C344 N314 124.7(13) . . ?
N316 C344 C352 115.6(12) . . ?
N314 C344 C352 119.6(12) . . ?
C353 C352 C344 123.0(13) . . ?
C353 C352 C351 116.4(14) . . ?
C351 C352 C344 120.6(13) . . ?
N311 C329 H329 120.2 . . ?
N311 C329 C328 119.5(16) . . ?
C328 C329 H329 120.2 . . ?
C303 C304 H304 120.7 . . ?
C303 C304 C305 118.6(13) . . ?
C305 C304 H304 120.7 . . ?
C365 C364 C363 118.8(16) . . ?
C365 C364 H364 120.6 . . ?
C363 C364 H364 120.6 . . ?
N316 C343 N315 123.9(12) . . ?
N316 C343 C345 119.4(12) . . ?
N315 C343 C345 116.2(12) . . ?
C345 C349 H349 120.3 . . ?
C345 C349 C348 119.4(13) . . ?
C348 C349 H349 120.3 . . ?
C357 C356 H356 119.6 . . ?
C357 C356 C355 120.7(16) . . ?
C355 C356 H356 119.6 . . ?
N305 C312 H312 118.3 . . ?
N305 C312 C313 123.3(16) . . ?
C313 C312 H312 118.3 . . ?
C336 N312 Zn34 125.4(13) . . ?
C336 N312 Zn44 114.8(13) . . ?
C336 N312 Zn54 124.9(15) . . ?
C332 N312 Zn34 116.7(16) . . ?
C332 N312 C336 117.9(18) . . ?
C332 N312 Zn44 126.9(15) . . ?
C332 N312 Zn54 116.8(17) . . ?
C338 C339 C342 120.9(14) . . ?
C338 C339 C340 115.4(14) . . ?
C340 C339 C342 123.7(15) . . ?
N306 C314 H314 117.6 . . ?
N306 C314 C315 124.8(14) . . ?
C315 C314 H314 117.6 . . ?
C349 C345 C343 121.7(12) . . ?
C349 C345 C346 118.7(12) . . ?
C346 C345 C343 119.5(13) . . ?
C303 C302 H302 120.6 . . ?
C301 C302 C303 118.8(14) . . ?
C301 C302 H302 120.6 . . ?
N308 C326 N310 125.6(17) . . ?
N308 C326 C334 116.3(15) . . ?
N310 C326 C334 118.0(14) . . ?
C327 C328 C329 123.2(15) . . ?
C327 C328 H328 118.4 . . ?
C329 C328 H328 118.4 . . ?
N306 C318 H318 117.5 . . ?
N306 C318 C317 124.9(14) . . ?
C317 C318 H318 117.5 . . ?
N315 C342 N314 126.9(12) . . ?
N315 C342 C339 115.9(13) . . ?
N314 C342 C339 117.1(12) . . ?
N305 C311 H311 118.9 . . ?
N305 C311 C310 122.1(15) . . ?
C310 C311 H311 118.9 . . ?
C352 C353 H353 119.9 . . ?
C354 C353 C352 120.2(14) . . ?
C354 C353 H353 119.9 . . ?
C321 C320 H320 118.4 . . ?
C321 C320 C319 123.2(18) . . ?
C319 C320 H320 118.4 . . ?
C335 C334 C326 121.7(16) . . ?
C335 C334 C333 116.5(19) . . ?
C333 C334 C326 121.6(17) . . ?
C309 C313 H313 120.3 . . ?
C312 C313 C309 119.4(16) . . ?
C312 C313 H313 120.3 . . ?
N318 C354 C353 123.1(14) . . ?
N318 C354 H354 118.4 . . ?
C353 C354 H354 118.4 . . ?
C352 C351 H351 120.6 . . ?
C350 C351 C352 118.8(14) . . ?
C350 C351 H351 120.6 . . ?
N319 C355 C356 121.3(19) . . ?
N319 C355 H355 119.3 . . ?
C356 C355 H355 119.3 . . ?
C327 C331 H331 120.6 . . ?
C327 C331 C330 118.9(19) . . ?
C330 C331 H331 120.6 . . ?
N313 C337 H337 119.3 . . ?
N313 C337 C338 121.4(18) . . ?
C338 C337 H337 119.3 . . ?
C309 C310 C311 120.7(15) . . ?
C309 C310 H310 119.7 . . ?
C311 C310 H310 119.7 . . ?
C357 C358 H358 120.1 . . ?
C357 C358 C359 120(2) . . ?
C359 C358 H358 120.1 . . ?
C316 C317 H317 121.8 . . ?
C318 C317 C316 116.4(14) . . ?
C318 C317 H317 121.8 . . ?
N301 C305 C304 121.3(14) . . ?
N301 C305 H305 119.3 . . ?
C304 C305 H305 119.3 . . ?
C316 C315 H315 121.2 . . ?
C314 C315 C316 117.5(14) . . ?
C314 C315 H315 121.2 . . ?
C345 C346 H346 121.4 . . ?
C347 C346 C345 117.1(14) . . ?
C347 C346 H346 121.4 . . ?
N311 C330 C331 123.7(17) . . ?
N311 C330 H330 118.1 . . ?
C331 C330 H330 118.1 . . ?
C339 C338 C337 122.8(17) . . ?
C339 C338 H338 118.6 . . ?
C337 C338 H338 118.6 . . ?
N313 C341 H341 119.3 . . ?
N313 C341 C340 121.4(17) . . ?
C340 C341 H341 119.3 . . ?
N319 C359 C358 122.5(18) . . ?
N319 C359 H359 118.8 . . ?
C358 C359 H359 118.8 . . ?
N318 C350 H350 117.8 . . ?
C351 C350 N318 124.5(13) . . ?
C351 C350 H350 117.8 . . ?
N307 C319 C320 119(2) . . ?
N307 C319 H319 120.7 . . ?
C320 C319 H319 120.7 . . ?
C369 C370 C362 119.7(18) . . ?
C371 C370 C362 121.8(18) . . ?
C371 C370 C369 118(2) . . ?
N320 C362 C370 117.0(15) . . ?
N322 C362 N320 126.0(17) . . ?
N322 C362 C370 117.0(15) . . ?
N301 C301 C302 123.8(14) . . ?
N301 C301 H301 118.1 . . ?
C302 C301 H301 118.1 . . ?
C370 C369 H369 122.3 . . ?
C370 C369 C368 115(2) . . ?
C368 C369 H369 122.3 . . ?
N312 C336 H336 119.5 . . ?
N312 C336 C335 120.9(17) . . ?
C335 C336 H336 119.5 . . ?
N317 C348 C349 122.5(14) . . ?
N317 C348 H348 118.7 . . ?
C349 C348 H348 118.7 . . ?
C334 C335 C336 120.8(19) . . ?
C334 C335 H335 119.6 . . ?
C336 C335 H335 119.6 . . ?
N324 C368 C369 126(2) . . ?
N324 C368 H368 117.0 . . ?
C369 C368 H368 117.0 . . ?
C12A O3A C15A 118(3) . . ?
C339 C340 C341 119.1(18) . . ?
C339 C340 H340 120.5 . . ?
C341 C340 H340 120.5 . . ?
N317 C347 C346 125.0(14) . . ?
N317 C347 H347 117.5 . . ?
C346 C347 H347 117.5 . . ?
C8A O2A C14A 119(3) . . ?
N312 C332 H332 118.0 . . ?
N312 C332 C333 124(2) . . ?
C333 C332 H332 118.0 . . ?
C363 C367 H367 120.7 . . ?
C363 C367 C366 119(2) . . ?
C366 C367 H367 120.7 . . ?
C370 C371 H371 119.5 . . ?
C372 C371 C370 121(2) . . ?
C372 C371 H371 119.5 . . ?
C334 C333 H333 120.4 . . ?
C332 C333 C334 119.1(19) . . ?
C332 C333 H333 120.4 . . ?
N324 C372 H372 118.4 . . ?
C371 C372 N324 123(2) . . ?
C371 C372 H372 118.4 . . ?
C3A C4A C7A 119.9(16) . . ?
C3A C4A C5A 119.6(17) . . ?
C5A C4A C7A 120.5(17) . . ?
N323 C366 C367 122(2) . . ?
N323 C366 H366 119.2 . . ?
N323 C366 Zn55 45.1(13) . 4_666 ?
C367 C366 H366 119.2 . . ?
C367 C366 Zn55 166(2) . 4_666 ?
C4A C3A H3A 119.8 . . ?
C4A C3A C2A 120(2) . . ?
C2A C3A H3A 119.8 . . ?
C12A C7A C4A 120.4(17) . . ?
C12A C7A C8A 119.6(18) . . ?
C8A C7A C4A 119.9(18) . . ?
C2A C1A H1A 120.4 . . ?
C6A C1A H1A 120.4 . . ?
C6A C1A C2A 119.1(19) . . ?
C13A O1A H1AA 109.5 . . ?
C4A C5A C13A 118.6(16) . . ?
C6A C5A C4A 119.1(12) . . ?
C6A C5A C13A 122.3(16) . . ?
C7A C12A O3A 117.2(17) . . ?
C11A C12A O3A 123(2) . . ?
C11A C12A C7A 120(2) . . ?
C8A C9A H9A 119.3 . . ?
C10A C9A H9A 119.3 . . ?
C10A C9A C8A 121(3) . . ?
C7A C8A O2A 116.0(17) . . ?
C7A C8A C9A 119(2) . . ?
C9A C8A O2A 125(2) . . ?
C3A C2A H2A 119.9 . . ?
C1A C2A C3A 120(2) . . ?
C1A C2A H2A 119.9 . . ?
C1A C6A C5A 121.5(14) . . ?
C1A C6A H6A 119.3 . . ?
C5A C6A H6A 119.3 . . ?
C321 C422 H422 121.0 . . ?
C321 C422 C423 118(3) . . ?
C423 C422 H422 121.0 . . ?
N307 C423 C422 122(3) . . ?
N307 C423 H423 119.0 . . ?
C422 C423 H423 119.0 . . ?
O2A C14A H14A 109.5 . . ?
O2A C14A H14B 109.5 . . ?
O2A C14A H14C 109.5 . . ?
H14A C14A H14B 109.5 . . ?
H14A C14A H14C 109.5 . . ?
H14B C14A H14C 109.5 . . ?
C12A C11A H11A 119.2 . . ?
C10A C11A C12A 122(3) . . ?
C10A C11A H11A 119.2 . . ?
C9A C10A H10A 120.8 . . ?
C11A C10A C9A 118(3) . . ?
C11A C10A H10A 120.8 . . ?
O1A C13A C5A 112.6(17) . . ?
O1A C13A H13A 109.1 . . ?
O1A C13A H13B 109.1 . . ?
C5A C13A H13A 109.1 . . ?
C5A C13A H13B 109.1 . . ?
H13A C13A H13B 107.8 . . ?
N319 Zn46 N318 102.2(7) . . ?
N319 Zn46 I412 107.7(7) . . ?
N319 Zn46 I411 109.8(7) . . ?
N318 Zn46 I412 103.2(6) . . ?
N318 Zn46 I411 107.9(7) . . ?
I412 Zn46 I411 123.8(6) . . ?
N323 Zn35 N317 98.3(6) 4_565 . ?
N323 Zn35 I309 104.7(7) 4_565 . ?
N323 Zn35 I310 105.4(7) 4_565 . ?
N317 Zn35 I309 104.7(7) . . ?
N317 Zn35 I310 108.9(6) . . ?
I309 Zn35 I310 130.3(5) . . ?
N311 Zn31 N301 101.8(5) 4 . ?
N311 Zn31 I301 109.0(5) 4 . ?
N311 Zn31 I302 110.3(5) 4 . ?
N301 Zn31 I301 104.8(5) . . ?
N301 Zn31 I302 104.0(5) . . ?
I302 Zn31 I301 124.3(3) . . ?
N307 Zn33 N306 104.9(8) . . ?
N307 Zn33 I305 112.8(8) . . ?
N307 Zn33 I306 103.6(8) . . ?
N306 Zn33 I305 107.9(7) . . ?
N306 Zn33 I306 101.2(8) . . ?
I305 Zn33 I306 124.4(8) . . ?
N313 Zn44 I407 114.3(7) . . ?
N313 Zn44 I408 102.3(7) . . ?
N312 Zn44 N313 102.8(7) . . ?
N312 Zn44 I407 111.8(7) . . ?
N312 Zn44 I408 102.4(7) . . ?
I407 Zn44 I408 121.1(5) . . ?
N307 Zn53 I505 98.5(10) . . ?
N307 Zn53 I506 112.0(12) . . ?
N306 Zn53 N307 96.7(10) . . ?
N306 Zn53 I505 103.2(9) . . ?
N306 Zn53 I506 112.2(11) . . ?
I505 Zn53 I506 129.0(14) . . ?
N305 Zn42 I403 113.7(9) . . ?
N305 Zn42 I404 102.5(8) . . ?
N324 Zn42 N305 100.8(11) 1_544 . ?
N324 Zn42 I403 107.7(9) 1_544 . ?
N324 Zn42 I404 109.9(9) 1_544 . ?
I403 Zn42 I404 120.5(9) . . ?
N319 Zn56 N318 84(2) . . ?
N319 Zn56 I512 108(3) . . ?
N319 Zn56 I511 137(5) . . ?
N318 Zn56 I512 92(3) . . ?
N318 Zn56 I511 127(6) . . ?
I512 Zn56 I511 100(3) . . ?
N305 Zn52 N324 87.6(7) . 1_544 ?
N305 Zn52 I503 100.7(7) . . ?
N305 Zn52 I504 123.3(7) . . ?
N324 Zn52 I503 87.1(7) 1_544 . ?
N324 Zn52 I504 124.9(8) 1_544 . ?
I504 Zn52 I503 123.2(7) . . ?
N313 Zn54 I508 109.0(16) . . ?
N313 Zn54 I507 107.5(17) . . ?
N312 Zn54 N313 94.5(17) . . ?
N312 Zn54 I508 99.3(19) . . ?
N312 Zn54 I507 104(2) . . ?
I508 Zn54 I507 134.7(18) . . ?
N323 Zn55 N317 105(2) 4_565 . ?
N323 Zn55 C366 29.9(11) 4_565 4_565 ?
N323 Zn55 I510 119(2) 4_565 . ?
N323 Zn55 I509 108(2) 4_565 . ?
N317 Zn55 C366 105(2) . 4_565 ?
N317 Zn55 I510 106(2) . . ?
N317 Zn55 I509 93.6(18) . . ?
C366 Zn55 I510 90.8(18) 4_565 . ?
I509 Zn55 I510 121(3) . . ?
O3A C15A H15A 109.5 . . ?
O3A C15A H15B 109.5 . . ?
O3A C15A H15C 109.5 . . ?
H15A C15A H15B 109.5 . . ?
H15A C15A H15C 109.5 . . ?
H15B C15A H15C 109.5 . . ?
N307 C323 H323 118.7 . . ?
N307 C323 C322 123(2) . . ?
C322 C323 H323 118.7 . . ?
C321 C322 C323 117(3) . . ?
C321 C322 H322 121.4 . . ?
C323 C322 H322 121.4 . . ?
C5B C4B C3B 120.0 . . ?
C5B C4B C7B 119.6(16) . . ?
C3B C4B C7B 120.2(15) . . ?
C4B C5B C13B 118(2) . . ?
C6B C5B C4B 120.0 . . ?
C6B C5B C13B 122(2) . . ?
C5B C6B H6B 120.0 . . ?
C5B C6B C1B 120.0 . . ?
C1B C6B H6B 120.0 . . ?
C6B C1B H1B 120.0 . . ?
C6B C1B C2B 120.0 . . ?
C2B C1B H1B 120.0 . . ?
C1B C2B H2B 120.0 . . ?
C3B C2B C1B 120.0 . . ?
C3B C2B H2B 120.0 . . ?
C4B C3B H3B 120.0 . . ?
C2B C3B C4B 120.0 . . ?
C2B C3B H3B 120.0 . . ?
C12B C7B C4B 119.8(16) . . ?
C12B C7B C8B 120.0 . . ?
C8B C7B C4B 118.7(16) . . ?
C7B C12B C11B 120.0 . . ?
O3B C12B C7B 115(4) . . ?
O3B C12B C11B 125(4) . . ?
C12B C11B H11B 120.0 . . ?
C12B C11B C10B 120.0 . . ?
C10B C11B H11B 120.0 . . ?
C11B C10B H10B 120.0 . . ?
C9B C10B C11B 120.0 . . ?
C9B C10B H10B 120.0 . . ?
C10B C9B H9B 120.0 . . ?
C10B C9B C8B 120.0 . . ?
C8B C9B H9B 120.0 . . ?
C9B C8B C7B 120.0 . . ?
O2B C8B C7B 119(2) . . ?
O2B C8B C9B 121(2) . . ?
C12B O3B C15B 118(4) . . ?
C8B O2B C14B 118(4) . . ?
C13B O1B H1BA 109.5 . . ?
C5B C13B H13C 109.3 . . ?
C5B C13B H13D 109.3 . . ?
O1B C13B C5B 112(3) . . ?
O1B C13B H13C 109.3 . . ?
O1B C13B H13D 109.3 . . ?
H13C C13B H13D 107.9 . . ?
O3B C15B H15D 109.5 . . ?
O3B C15B H15E 109.5 . . ?
O3B C15B H15F 109.5 . . ?
H15D C15B H15E 109.5 . . ?
H15D C15B H15F 109.5 . . ?
H15E C15B H15F 109.5 . . ?
O2B C14B H14D 109.5 . . ?
O2B C14B H14E 109.5 . . ?
O2B C14B H14F 109.5 . . ?
H14D C14B H14E 109.5 . . ?
H14D C14B H14F 109.5 . . ?
H14E C14B H14F 109.5 . . ?

loop_
_geom_bond_atom_site_label_1
_geom_bond_atom_site_label_2
_geom_bond_distance
_geom_bond_site_symmetry_2
_geom_bond_publ_flag
I312 Zn36 2.521(9) . ?
I402 Zn41 2.479(12) . ?
I409 Zn45 2.494(10) . ?
I401 Zn41 2.509(12) . ?
I405 Zn43 2.524(12) . ?
I307 Zn34 2.545(8) . ?
I410 Zn45 2.571(9) . ?
I311 Zn36 2.556(9) . ?
I308 Zn34 2.533(7) . ?
I303 Zn32 2.521(10) . ?
I304 Zn32 2.531(10) . ?
I406 Zn43 2.567(14) . ?
Zn41 N311 2.318(18) 4 ?
Zn41 N301 2.083(15) . ?
Zn45 N323 2.127(17) 4_565 ?
Zn45 N317 2.069(13) . ?
Zn36 N319 2.042(14) . ?
Zn36 N318 2.085(14) . ?
Zn43 N307 2.03(2) . ?
Zn43 N306 2.055(19) . ?
Zn34 N313 2.089(16) . ?
Zn34 N312 2.05(2) . ?
Zn32 N305 2.108(15) . ?
Zn32 N324 1.94(3) 1_544 ?
N304 C308 1.346(16) . ?
N304 C307 1.342(15) . ?
N309 C325 1.345(17) . ?
N309 C324 1.335(18) . ?
N302 C306 1.296(15) . ?
N302 C308 1.365(16) . ?
N321 C361 1.374(18) . ?
N321 C360 1.334(18) . ?
N311 C329 1.34(2) . ?
N311 C330 1.29(2) . ?
N311 Zn31 1.959(15) 4_656 ?
N316 C344 1.340(17) . ?
N316 C343 1.328(17) . ?
N320 C360 1.35(2) . ?
N320 C362 1.34(2) . ?
N303 C306 1.346(15) . ?
N303 C307 1.307(16) . ?
N301 C305 1.336(18) . ?
N301 C301 1.322(19) . ?
N301 Zn31 2.127(12) . ?
C325 N310 1.294(19) . ?
C325 C327 1.507(18) . ?
N315 C343 1.362(16) . ?
N315 C342 1.323(18) . ?
N314 C344 1.353(18) . ?
N314 C342 1.325(18) . ?
N308 C324 1.33(2) . ?
N308 C326 1.312(19) . ?
C361 N322 1.30(2) . ?
C361 C363 1.495(19) . ?
N305 C312 1.32(2) . ?
N305 C311 1.28(2) . ?
N305 Zn42 2.108(16) . ?
N305 Zn52 2.151(16) . ?
N310 C326 1.330(19) . ?
N307 C319 1.27(2) . ?
N307 C423 1.32(3) . ?
N307 Zn33 2.016(18) . ?
N307 Zn53 2.16(3) . ?
N307 C323 1.32(3) . ?
N319 C355 1.27(2) . ?
N319 C359 1.30(3) . ?
N319 Zn46 2.056(16) . ?
N319 Zn56 2.36(10) . ?
N323 C365 1.33(2) . ?
N323 C366 1.30(3) . ?
N323 Zn35 2.027(16) 4_666 ?
N323 Zn55 1.84(6) 4_666 ?
N317 C348 1.350(18) . ?
N317 C347 1.31(2) . ?
N317 Zn35 2.090(13) . ?
N317 Zn55 2.08(2) . ?
N322 C362 1.33(2) . ?
C306 C303 1.493(16) . ?
N306 C314 1.313(19) . ?
N306 C318 1.334(19) . ?
N306 Zn33 2.044(15) . ?
N306 Zn53 2.15(3) . ?
C324 C321 1.472(19) . ?
C327 C328 1.32(2) . ?
C327 C331 1.34(2) . ?
N313 C337 1.30(2) . ?
N313 C341 1.29(2) . ?
N313 Zn44 2.093(15) . ?
N313 Zn54 2.24(5) . ?
C360 C357 1.47(2) . ?
C357 C356 1.33(2) . ?
C357 C358 1.35(2) . ?
N318 C354 1.338(19) . ?
N318 C350 1.343(19) . ?
N318 Zn46 2.067(16) . ?
N318 Zn56 2.43(13) . ?
N324 C368 1.30(3) . ?
N324 C372 1.35(3) . ?
N324 Zn42 2.07(3) 1_566 ?
N324 Zn52 2.49(3) 1_566 ?
C308 C316 1.462(17) . ?
C309 C307 1.504(16) . ?
C309 C313 1.37(2) . ?
C309 C310 1.36(2) . ?
C316 C317 1.42(2) . ?
C316 C315 1.385(19) . ?
C303 C304 1.37(2) . ?
C303 C302 1.381(19) . ?
C321 C320 1.34(2) . ?
C321 C422 1.39(3) . ?
C321 C322 1.40(3) . ?
C365 H365 0.9500 . ?
C365 C364 1.38(2) . ?
C363 C364 1.38(2) . ?
C363 C367 1.34(2) . ?
C344 C352 1.457(19) . ?
C352 C353 1.38(2) . ?
C352 C351 1.440(19) . ?
C329 H329 0.9500 . ?
C329 C328 1.36(2) . ?
C304 H304 0.9500 . ?
C304 C305 1.394(19) . ?
C364 H364 0.9500 . ?
C343 C345 1.477(18) . ?
C349 H349 0.9500 . ?
C349 C345 1.370(19) . ?
C349 C348 1.37(2) . ?
C356 H356 0.9500 . ?
C356 C355 1.44(2) . ?
C312 H312 0.9500 . ?
C312 C313 1.35(2) . ?
N312 C336 1.32(3) . ?
N312 C332 1.30(3) . ?
N312 Zn44 2.04(2) . ?
N312 Zn54 2.16(7) . ?
C339 C342 1.481(19) . ?
C339 C338 1.35(2) . ?
C339 C340 1.37(2) . ?
C314 H314 0.9500 . ?
C314 C315 1.380(18) . ?
C345 C346 1.39(2) . ?
C302 H302 0.9500 . ?
C302 C301 1.34(2) . ?
C326 C334 1.52(3) . ?
C328 H328 0.9500 . ?
C318 H318 0.9500 . ?
C318 C317 1.37(2) . ?
C311 H311 0.9500 . ?
C311 C310 1.37(2) . ?
C353 H353 0.9500 . ?
C353 C354 1.36(2) . ?
C320 H320 0.9500 . ?
C320 C319 1.43(2) . ?
C334 C335 1.36(2) . ?
C334 C333 1.38(2) . ?
C313 H313 0.9500 . ?
C354 H354 0.9500 . ?
C351 H351 0.9500 . ?
C351 C350 1.33(2) . ?
C355 H355 0.9500 . ?
C331 H331 0.9500 . ?
C331 C330 1.39(2) . ?
C337 H337 0.9500 . ?
C337 C338 1.37(2) . ?
C310 H310 0.9500 . ?
C358 H358 0.9500 . ?
C358 C359 1.41(3) . ?
C317 H317 0.9500 . ?
C305 H305 0.9500 . ?
C315 H315 0.9500 . ?
C346 H346 0.9500 . ?
C346 C347 1.38(2) . ?
C330 H330 0.9500 . ?
C338 H338 0.9500 . ?
C341 H341 0.9500 . ?
C341 C340 1.43(2) . ?
C359 H359 0.9500 . ?
C350 H350 0.9500 . ?
C319 H319 0.9500 . ?
C370 C362 1.53(3) . ?
C370 C369 1.39(3) . ?
C370 C371 1.36(3) . ?
C301 H301 0.9500 . ?
C369 H369 0.9500 . ?
C369 C368 1.41(3) . ?
C336 H336 0.9500 . ?
C336 C335 1.38(3) . ?
C348 H348 0.9500 . ?
C335 H335 0.9500 . ?
C368 H368 0.9500 . ?
O3A C12A 1.377(18) . ?
O3A C15A 1.439(19) . ?
C340 H340 0.9500 . ?
C347 H347 0.9500 . ?
O2A C8A 1.379(18) . ?
O2A C14A 1.446(18) . ?
C332 H332 0.9500 . ?
C332 C333 1.36(3) . ?
C367 H367 0.9500 . ?
C367 C366 1.43(3) . ?
C371 H371 0.9500 . ?
C371 C372 1.34(3) . ?
C333 H333 0.9500 . ?
C372 H372 0.9500 . ?
C4A C3A 1.385(16) . ?
C4A C7A 1.501(17) . ?
C4A C5A 1.395(15) . ?
C366 H366 0.9500 . ?
C366 Zn55 2.51(6) 4_666 ?
C3A H3A 0.9500 . ?
C3A C2A 1.388(16) . ?
C7A C12A 1.373(16) . ?
C7A C8A 1.375(16) . ?
C1A H1A 0.9500 . ?
C1A C2A 1.382(16) . ?
C1A C6A 1.378(17) . ?
O1A H1AA 0.8400 . ?
O1A C13A 1.423(17) . ?
C5A C6A 1.386(16) . ?
C5A C13A 1.503(18) . ?
C12A C11A 1.370(16) . ?
C9A H9A 0.9500 . ?
C9A C8A 1.375(16) . ?
C9A C10A 1.366(17) . ?
C2A H2A 0.9500 . ?
C6A H6A 0.9500 . ?
C422 H422 0.9500 . ?
C422 C423 1.40(3) . ?
C423 H423 0.9500 . ?
C14A H14A 0.9800 . ?
C14A H14B 0.9800 . ?
C14A H14C 0.9800 . ?
C11A H11A 0.9500 . ?
C11A C10A 1.362(17) . ?
C10A H10A 0.9500 . ?
C13A H13A 0.9900 . ?
C13A H13B 0.9900 . ?
I412 Zn46 2.523(11) . ?
Zn46 I411 2.549(12) . ?
I309 Zn35 2.506(10) . ?
Zn35 I310 2.527(9) . ?
I301 Zn31 2.533(6) . ?
Zn31 I302 2.528(7) . ?
I305 Zn33 2.518(11) . ?
Zn33 I306 2.573(13) . ?
I407 Zn44 2.534(11) . ?
Zn44 I408 2.540(13) . ?
I505 Zn53 2.520(13) . ?
Zn53 I506 2.573(15) . ?
I403 Zn42 2.523(13) . ?
Zn42 I404 2.529(13) . ?
I512 Zn56 2.522(18) . ?
Zn56 I511 2.551(19) . ?
I503 Zn52 2.532(13) . ?
I504 Zn52 2.506(14) . ?
I508 Zn54 2.541(17) . ?
I507 Zn54 2.546(17) . ?
I510 Zn55 2.554(18) . ?
I509 Zn55 2.504(18) . ?
C15A H15A 0.9800 . ?
C15A H15B 0.9800 . ?
C15A H15C 0.9800 . ?
C323 H323 0.9500 . ?
C323 C322 1.41(3) . ?
C322 H322 0.9500 . ?
C4B C5B 1.3900 . ?
C4B C3B 1.3900 . ?
C4B C7B 1.50(2) . ?
C5B C6B 1.3900 . ?
C5B C13B 1.508(17) . ?
C6B H6B 0.9500 . ?
C6B C1B 1.3900 . ?
C1B H1B 0.9500 . ?
C1B C2B 1.3900 . ?
C2B H2B 0.9500 . ?
C2B C3B 1.3900 . ?
C3B H3B 0.9500 . ?
C7B C12B 1.3900 . ?
C7B C8B 1.3900 . ?
C12B C11B 1.3900 . ?
C12B O3B 1.37(2) . ?
C11B H11B 0.9500 . ?
C11B C10B 1.3900 . ?
C10B H10B 0.9500 . ?
C10B C9B 1.3900 . ?
C9B H9B 0.9500 . ?
C9B C8B 1.3900 . ?
C8B O2B 1.370(17) . ?
O3B C15B 1.43(2) . ?
O2B C14B 1.43(2) . ?
O1B H1BA 0.8400 . ?
O1B C13B 1.42(2) . ?
C13B H13C 0.9900 . ?
C13B H13D 0.9900 . ?
C15B H15D 0.9800 . ?
C15B H15E 0.9800 . ?
C15B H15F 0.9800 . ?
C14B H14D 0.9800 . ?
C14B H14E 0.9800 . ?
C14B H14F 0.9800 . ?

loop_
_geom_torsion_atom_site_label_1
_geom_torsion_atom_site_label_2
_geom_torsion_atom_site_label_3
_geom_torsion_atom_site_label_4
_geom_torsion
_geom_torsion_site_symmetry_1
_geom_torsion_site_symmetry_2
_geom_torsion_site_symmetry_3
_geom_torsion_site_symmetry_4
_geom_torsion_publ_flag
Zn41 N311 C329 C328 -172.3(10) 4_656 . . . ?
Zn41 N311 C330 C331 171.7(15) 4_656 . . . ?
Zn41 N301 C305 C304 -168.4(16) . . . . ?
Zn41 N301 C301 C302 166.9(18) . . . . ?
Zn45 N323 C365 C364 -171.7(13) 4_666 . . . ?
Zn45 N323 C366 C367 173.1(17) 4_666 . . . ?
Zn45 N317 C348 C349 -168.3(16) . . . . ?
Zn45 N317 C347 C346 164(2) . . . . ?
Zn36 N319 C355 C356 -174.9(13) . . . . ?
Zn36 N319 C359 C358 174.7(19) . . . . ?
Zn36 N318 C354 C353 177.4(16) . . . . ?
Zn36 N318 C350 C351 -175(2) . . . . ?
Zn43 N307 C319 C320 -179.7(14) . . . . ?
Zn43 N307 C423 C422 -179(5) . . . . ?
Zn43 N306 C314 C315 178.4(15) . . . . ?
Zn43 N306 C318 C317 -178.6(19) . . . . ?
Zn34 N313 C337 C338 178.2(17) . . . . ?
Zn34 N313 C341 C340 178.1(16) . . . . ?
Zn34 N312 C336 C335 168.8(17) . . . . ?
Zn34 N312 C332 C333 -173(2) . . . . ?
Zn32 N305 C312 C313 173.8(18) . . . . ?
Zn32 N305 C311 C310 -177.8(16) . . . . ?
Zn32 N324 C368 C369 -179(2) 1_566 . . . ?
Zn32 N324 C372 C371 176.1(19) 1_566 . . . ?
N304 C308 C316 C317 5(3) . . . . ?
N304 C308 C316 C315 -174.6(16) . . . . ?
N309 C325 N310 C326 1(2) . . . . ?
N309 C325 C327 C328 -9.2(19) . . . . ?
N309 C325 C327 C331 171.0(14) . . . . ?
N309 C324 C321 C320 -20(2) . . . . ?
N309 C324 C321 C422 -155(4) . . . . ?
N309 C324 C321 C322 152(2) . . . . ?
N302 C306 C303 C304 4(2) . . . . ?
N302 C306 C303 C302 -178.3(16) . . . . ?
N302 C308 C316 C317 -175.4(17) . . . . ?
N302 C308 C316 C315 5(2) . . . . ?
N321 C361 N322 C362 5(2) . . . . ?
N321 C361 C363 C364 -7(2) . . . . ?
N321 C361 C363 C367 176.8(16) . . . . ?
N321 C360 C357 C356 2(2) . . . . ?
N321 C360 C357 C358 -177.7(18) . . . . ?
N311 C329 C328 C327 1(2) . . . . ?
N316 C344 C352 C353 1(3) . . . . ?
N316 C344 C352 C351 -176.5(17) . . . . ?
N316 C343 C345 C349 6(3) . . . . ?
N316 C343 C345 C346 -178.7(18) . . . . ?
N320 C360 C357 C356 179.4(14) . . . . ?
N320 C360 C357 C358 0(2) . . . . ?
N303 C306 C303 C304 174.7(15) . . . . ?
N303 C306 C303 C302 -7(2) . . . . ?
C325 N309 C324 N308 2(2) . . . . ?
C325 N309 C324 C321 -174.6(12) . . . . ?
C325 N310 C326 N308 -2(2) . . . . ?
C325 N310 C326 C334 -178.7(14) . . . . ?
C325 C327 C328 C329 175.0(13) . . . . ?
C325 C327 C331 C330 -175.6(15) . . . . ?
N315 C343 C345 C349 178.8(17) . . . . ?
N315 C343 C345 C346 -6(3) . . . . ?
N314 C344 C352 C353 -178.2(17) . . . . ?
N314 C344 C352 C351 4(3) . . . . ?
N308 C324 C321 C320 162.8(16) . . . . ?
N308 C324 C321 C422 28(4) . . . . ?
N308 C324 C321 C322 -25(3) . . . . ?
N308 C326 C334 C335 -159.9(19) . . . . ?
N308 C326 C334 C333 15(3) . . . . ?
C361 N321 C360 N320 5.2(18) . . . . ?
C361 N321 C360 C357 -177.1(11) . . . . ?
C361 N322 C362 N320 -2(2) . . . . ?
C361 N322 C362 C370 179.5(14) . . . . ?
C361 C363 C364 C365 177.1(14) . . . . ?
C361 C363 C367 C366 -175.6(18) . . . . ?
N305 C312 C313 C309 6(3) . . . . ?
N305 C311 C310 C309 3(3) . . . . ?
N310 C325 C327 C328 168.4(14) . . . . ?
N310 C325 C327 C331 -11(2) . . . . ?
N310 C326 C334 C335 17(3) . . . . ?
N310 C326 C334 C333 -167.8(19) . . . . ?
N307 C323 C322 C321 -13(5) . . . . ?
N323 C365 C364 C363 2(2) . . . . ?
N322 C361 C363 C364 174.8(14) . . . . ?
N322 C361 C363 C367 -1(2) . . . . ?
C306 N302 C308 N304 -4(2) . . . . ?
C306 N302 C308 C316 175.5(14) . . . . ?
C306 N303 C307 N304 -4(2) . . . . ?
C306 N303 C307 C309 176.0(14) . . . . ?
C306 C303 C304 C305 178.7(17) . . . . ?
C306 C303 C302 C301 -178.6(18) . . . . ?
N306 C314 C315 C316 0(3) . . . . ?
N306 C318 C317 C316 0(4) . . . . ?
C324 N309 C325 N310 -1.6(19) . . . . ?
C324 N309 C325 C327 175.7(11) . . . . ?
C324 N308 C326 N310 3(2) . . . . ?
C324 N308 C326 C334 179.4(14) . . . . ?
C324 C321 C320 C319 176.2(17) . . . . ?
C324 C321 C422 C423 -175(4) . . . . ?
C324 C321 C322 C323 -172(3) . . . . ?
C327 C325 N310 C326 -175.9(12) . . . . ?
C327 C331 C330 N311 0(3) . . . . ?
N313 C337 C338 C339 5(4) . . . . ?
N313 C341 C340 C339 2(3) . . . . ?
C360 N321 C361 N322 -6(2) . . . . ?
C360 N321 C361 C363 176.1(11) . . . . ?
C360 N320 C362 N322 2(2) . . . . ?
C360 N320 C362 C370 179.9(13) . . . . ?
C360 C357 C356 C355 173.6(15) . . . . ?
C360 C357 C358 C359 -173.9(19) . . . . ?
C357 C356 C355 N319 2(3) . . . . ?
C357 C358 C359 N319 -1(4) . . . . ?
C308 N304 C307 N303 6(2) . . . . ?
C308 N304 C307 C309 -174.2(14) . . . . ?
C308 N302 C306 N303 7(2) . . . . ?
C308 N302 C306 C303 177.0(14) . . . . ?
C308 C316 C317 C318 -179.3(19) . . . . ?
C308 C316 C315 C314 179.2(16) . . . . ?
C303 C304 C305 N301 1(3) . . . . ?
C303 C302 C301 N301 -1(3) . . . . ?
C321 C320 C319 N307 5(3) . . . . ?
C321 C422 C423 N307 -14(9) . . . . ?
C307 N304 C308 N302 -1(2) . . . . ?
C307 N304 C308 C316 178.7(14) . . . . ?
C307 N303 C306 N302 -3(2) . . . . ?
C307 N303 C306 C303 -173.0(14) . . . . ?
C307 C309 C313 C312 172.2(18) . . . . ?
C307 C309 C310 C311 -176.2(17) . . . . ?
C365 N323 C366 C367 0(3) . . . . ?
C365 N323 C366 Zn55 -173(2) . . . 4_666 ?
C363 C361 N322 C362 -177.4(13) . . . . ?
C363 C367 C366 N323 -5(4) . . . . ?
C363 C367 C366 Zn55 15(10) . . . 4_666 ?
C344 N316 C343 N315 6(2) . . . . ?
C344 N316 C343 C345 177.4(15) . . . . ?
C344 N314 C342 N315 4(3) . . . . ?
C344 N314 C342 C339 -175.7(15) . . . . ?
C344 C352 C353 C354 -175.5(18) . . . . ?
C344 C352 C351 C350 178(2) . . . . ?
C352 C353 C354 N318 -2(3) . . . . ?
C352 C351 C350 N318 -2(4) . . . . ?
C329 N311 C330 C331 -5(3) . . . . ?
C304 C303 C302 C301 0(3) . . . . ?
C364 C363 C367 C366 8(3) . . . . ?
C343 N316 C344 N314 -7(2) . . . . ?
C343 N316 C344 C352 174.3(15) . . . . ?
C343 N315 C342 N314 -5(3) . . . . ?
C343 N315 C342 C339 174.9(15) . . . . ?
C343 C345 C346 C347 178(2) . . . . ?
C349 C345 C346 C347 -7(3) . . . . ?
C356 C357 C358 C359 7(3) . . . . ?
C312 N305 C311 C310 -3(3) . . . . ?
N312 C336 C335 C334 8(4) . . . . ?
N312 C332 C333 C334 2(4) . . . . ?
C314 N306 C318 C317 0(3) . . . . ?
C345 C349 C348 N317 0(3) . . . . ?
C345 C346 C347 N317 9(4) . . . . ?
C302 C303 C304 C305 1(3) . . . . ?
C326 N308 C324 N309 -3(2) . . . . ?
C326 N308 C324 C321 174.2(14) . . . . ?
C326 C334 C335 C336 175(2) . . . . ?
C326 C334 C333 C332 -179(2) . . . . ?
C328 C327 C331 C330 5(3) . . . . ?
C318 N306 C314 C315 -1(3) . . . . ?
C342 N315 C343 N316 0(3) . . . . ?
C342 N315 C343 C345 -172.5(15) . . . . ?
C342 N314 C344 N316 2(2) . . . . ?
C342 N314 C344 C352 -178.8(16) . . . . ?
C342 C339 C338 C337 -179(2) . . . . ?
C342 C339 C340 C341 175.6(19) . . . . ?
C311 N305 C312 C313 -1(3) . . . . ?
C353 C352 C351 C350 0(3) . . . . ?
C320 C321 C422 C423 44(6) . . . . ?
C320 C321 C322 C323 0(4) . . . . ?
C313 C309 C307 N304 12(2) . . . . ?
C313 C309 C307 N303 -167.9(17) . . . . ?
C313 C309 C310 C311 1(3) . . . . ?
C354 N318 C350 C351 2(4) . . . . ?
C351 C352 C353 C354 2(3) . . . . ?
C355 N319 C359 C358 -4(3) . . . . ?
C331 C327 C328 C329 -5(2) . . . . ?
C337 N313 C341 C340 4(3) . . . . ?
C310 C309 C307 N304 -170.3(16) . . . . ?
C310 C309 C307 N303 10(3) . . . . ?
C310 C309 C313 C312 -5(3) . . . . ?
C358 C357 C356 C355 -7(3) . . . . ?
C317 C316 C315 C314 0(3) . . . . ?
C305 N301 C301 C302 3(3) . . . . ?
C315 C316 C317 C318 0(3) . . . . ?
C330 N311 C329 C328 4(2) . . . . ?
C338 C339 C342 N315 8(3) . . . . ?
C338 C339 C342 N314 -171.9(18) . . . . ?
C338 C339 C340 C341 -4(3) . . . . ?
C341 N313 C337 C338 -7(3) . . . . ?
C359 N319 C355 C356 4(3) . . . . ?
C350 N318 C354 C353 0(3) . . . . ?
C319 N307 C423 C422 -27(7) . . . . ?
C319 N307 C323 C322 22(5) . . . . ?
C370 C369 C368 N324 1(4) . . . . ?
C370 C371 C372 N324 5(4) . . . . ?
C362 N320 C360 N321 -3(2) . . . . ?
C362 N320 C360 C357 178.9(12) . . . . ?
C362 C370 C369 C368 -179.9(18) . . . . ?
C362 C370 C371 C372 177(2) . . . . ?
C301 N301 C305 C304 -3(3) . . . . ?
C369 C370 C362 N320 20(3) . . . . ?
C369 C370 C362 N322 -161.6(18) . . . . ?
C369 C370 C371 C372 -3(4) . . . . ?
C336 N312 C332 C333 6(4) . . . . ?
C348 N317 C347 C346 -6(4) . . . . ?
C348 C349 C345 C343 177.9(18) . . . . ?
C348 C349 C345 C346 3(3) . . . . ?
C335 C334 C333 C332 -4(4) . . . . ?
C368 N324 C372 C371 -5(3) . . . . ?
O3A C12A C11A C10A -179(2) . . . . ?
C340 C339 C342 N315 -171.3(19) . . . . ?
C340 C339 C342 N314 8(3) . . . . ?
C340 C339 C338 C337 1(3) . . . . ?
C347 N317 C348 C349 2(3) . . . . ?
C332 N312 C336 C335 -10(3) . . . . ?
C367 C363 C364 C365 -7(3) . . . . ?
C371 C370 C362 N320 -159.6(18) . . . . ?
C371 C370 C362 N322 19(3) . . . . ?
C371 C370 C369 C368 0(3) . . . . ?
C333 C334 C335 C336 0(3) . . . . ?
C372 N324 C368 C369 1(3) . . . . ?
C4A C3A C2A C1A -6(4) . . . . ?
C4A C7A C12A O3A 1(2) . . . . ?
C4A C7A C12A C11A -176(2) . . . . ?
C4A C7A C8A O2A -4(3) . . . . ?
C4A C7A C8A C9A 177(2) . . . . ?
C4A C5A C6A C1A 1(4) . . . . ?
C4A C5A C13A O1A -160(2) . . . . ?
C366 N323 C365 C364 1(3) . . . . ?
C3A C4A C7A C12A 107(2) . . . . ?
C3A C4A C7A C8A -70(3) . . . . ?
C3A C4A C5A C6A -1(4) . . . . ?
C3A C4A C5A C13A -178(3) . . . . ?
C7A C4A C3A C2A -176(2) . . . . ?
C7A C4A C5A C6A 178(2) . . . . ?
C7A C4A C5A C13A 1(4) . . . . ?
C7A C12A C11A C10A -2(3) . . . . ?
C5A C4A C3A C2A 3(4) . . . . ?
C5A C4A C7A C12A -72(3) . . . . ?
C5A C4A C7A C8A 111(3) . . . . ?
C12A C7A C8A O2A 180(2) . . . . ?
C12A C7A C8A C9A 0(2) . . . . ?
C12A C11A C10A C9A 3(3) . . . . ?
C8A C7A C12A O3A 178(2) . . . . ?
C8A C7A C12A C11A 0.2(19) . . . . ?
C8A C9A C10A C11A -2(3) . . . . ?
C2A C1A C6A C5A -4(4) . . . . ?
C6A C1A C2A C3A 6(4) . . . . ?
C6A C5A C13A O1A 23(4) . . . . ?
C422 C321 C320 C319 -41(3) . . . . ?
C423 N307 C319 C320 31(4) . . . . ?
C14A O2A C8A C7A -169(3) . . . . ?
C14A O2A C8A C9A 10(4) . . . . ?
C10A C9A C8A O2A -179(2) . . . . ?
C10A C9A C8A C7A 1(3) . . . . ?
C13A C5A C6A C1A 178(3) . . . . ?
Zn46 N319 C355 C356 -174.2(14) . . . . ?
Zn46 N319 C359 C358 173.7(19) . . . . ?
Zn46 N318 C354 C353 171.5(16) . . . . ?
Zn46 N318 C350 C351 -170(2) . . . . ?
Zn35 N323 C365 C364 -172.3(12) 4_666 . . . ?
Zn35 N323 C366 C367 174.4(18) 4_666 . . . ?
Zn35 N317 C348 C349 -175.3(16) . . . . ?
Zn35 N317 C347 C346 171(2) . . . . ?
Zn31 N311 C329 C328 -172.6(10) 4_656 . . . ?
Zn31 N311 C330 C331 172.2(15) 4_656 . . . ?
Zn31 N301 C305 C304 -176.9(15) . . . . ?
Zn31 N301 C301 C302 177.2(18) . . . . ?
Zn33 N307 C319 C320 -178.7(14) . . . . ?
Zn33 N307 C323 C322 -175(3) . . . . ?
Zn33 N306 C314 C315 177.2(15) . . . . ?
Zn33 N306 C318 C317 -177(2) . . . . ?
Zn44 N313 C337 C338 -178.7(17) . . . . ?
Zn44 N313 C341 C340 176.7(17) . . . . ?
Zn44 N312 C336 C335 176.2(19) . . . . ?
Zn44 N312 C332 C333 178(2) . . . . ?
Zn53 N307 C319 C320 -179.6(16) . . . . ?
Zn53 N306 C314 C315 166.2(16) . . . . ?
Zn53 N306 C318 C317 -168(2) . . . . ?
Zn42 N305 C312 C313 177.7(19) . . . . ?
Zn42 N305 C311 C310 178.1(17) . . . . ?
Zn42 N324 C368 C369 -179(2) 1_566 . . . ?
Zn42 N324 C372 C371 176.0(19) 1_566 . . . ?
Zn56 N319 C355 C356 -179(4) . . . . ?
Zn56 N319 C359 C358 -179(5) . . . . ?
Zn56 N318 C354 C353 150(4) . . . . ?
Zn56 N318 C350 C351 -156(3) . . . . ?
Zn52 N305 C312 C313 -166.7(18) . . . . ?
Zn52 N305 C311 C310 168.2(17) . . . . ?
Zn52 N324 C368 C369 -167(2) 1_566 . . . ?
Zn52 N324 C372 C371 155.9(19) 1_566 . . . ?
Zn54 N313 C337 C338 174(2) . . . . ?
Zn54 N313 C341 C340 -178(3) . . . . ?
Zn54 N312 C336 C335 163(2) . . . . ?
Zn54 N312 C332 C333 -168(3) . . . . ?
Zn55 N323 C365 C364 -169.0(17) 4_666 . . . ?
Zn55 N323 C366 C367 173(2) 4_666 . . . ?
Zn55 N317 C348 C349 172(2) . . . . ?
Zn55 N317 C347 C346 -177(3) . . . . ?
C15A O3A C12A C7A -179(3) . . . . ?
C15A O3A C12A C11A -1(4) . . . . ?
C323 N307 C319 C320 -17(3) . . . . ?
C322 C321 C320 C319 4(3) . . . . ?
C4B C5B C6B C1B 0.0 . . . . ?
C4B C5B C13B O1B 168(5) . . . . ?
C4B C7B C12B C11B 166(4) . . . . ?
C4B C7B C12B O3B -15(5) . . . . ?
C4B C7B C8B C9B -166(4) . . . . ?
C4B C7B C8B O2B 13(5) . . . . ?
C5B C4B C3B C2B 0.0 . . . . ?
C5B C4B C7B C12B -85(4) . . . . ?
C5B C4B C7B C8B 81(4) . . . . ?
C5B C6B C1B C2B 0.0 . . . . ?
C6B C5B C13B O1B -13(6) . . . . ?
C6B C1B C2B C3B 0.0 . . . . ?
C1B C2B C3B C4B 0.0 . . . . ?
C3B C4B C5B C6B 0.0 . . . . ?
C3B C4B C5B C13B 179(3) . . . . ?
C3B C4B C7B C12B 90(4) . . . . ?
C3B C4B C7B C8B -104(4) . . . . ?
C7B C4B C5B C6B 175(4) . . . . ?
C7B C4B C5B C13B -7(4) . . . . ?
C7B C4B C3B C2B -175(4) . . . . ?
C7B C12B C11B C10B 0.0 . . . . ?
C7B C12B O3B C15B 155(6) . . . . ?
C7B C8B O2B C14B -125(12) . . . . ?
C12B C7B C8B C9B 0.0 . . . . ?
C12B C7B C8B O2B 179(3) . . . . ?
C12B C11B C10B C9B 0.0 . . . . ?
C11B C12B O3B C15B -25(7) . . . . ?
C11B C10B C9B C8B 0.0 . . . . ?
C10B C9B C8B C7B 0.0 . . . . ?
C10B C9B C8B O2B -179(3) . . . . ?
C9B C8B O2B C14B 55(12) . . . . ?
C8B C7B C12B C11B 0.0 . . . . ?
C8B C7B C12B O3B 180(3) . . . . ?
O3B C12B C11B C10B -180(4) . . . . ?
C13B C5B C6B C1B -179(3) . . . . ?

loop_
_exptl_oxdiff_crystal_face_indexfrac_h
_exptl_oxdiff_crystal_face_indexfrac_k
_exptl_oxdiff_crystal_face_indexfrac_l
_exptl_oxdiff_crystal_face_x
_exptl_oxdiff_crystal_face_y
_exptl_oxdiff_crystal_face_z
1.0000 -0.0000 0.0001 0.0500 -0.0005 0.0023
-1.0000 0.0000 -0.0001 -0.0500 0.0005 -0.0023
2.0004 1.0000 -1.9993 0.0753 -0.0087 0.1394
-2.0004 -1.0000 1.9993 -0.0753 0.0087 -0.1394
0.9997 -1.0001 1.9996 0.0748 0.0073 -0.1327
0.0003 1.0001 -1.9995 -0.0248 -0.0078 0.1349
0.0001 0.0000 -1.0000 -0.0105 0.0321 0.0309
-0.0001 -0.0000 1.0000 0.0105 -0.0321 -0.0309
0.9998 1.9999 2.0011 0.0634 -0.2088 0.0868
1.0004 2.0001 -1.9989 0.0214 -0.0803 0.2103
-1.0001 -2.0000 -0.0011 -0.0424 0.1445 -0.1486
0.0002 -1.0000 -2.0005 -0.0172 0.1363 -0.0114
-1.0004 -2.0001 1.9989 -0.0214 0.0803 -0.2103
0.9997 -0.0001 2.0001 0.0710 -0.0647 -0.0595
-0.9997 0.0001 -2.0001 -0.0710 0.0647 0.0595
1.0002 -2.0000 -2.0009 0.0367 0.2078 -0.0823
-1.0002 2.0000 2.0009 -0.0367 -0.2078 0.0823
1.0003 0.0000 -1.9999 0.0291 0.0638 0.0640
-1.0003 -0.0000 1.9999 -0.0291 -0.0638 -0.0640
1.0001 -1.0000 -1.0004 0.0434 0.1037 -0.0400
-1.0001 1.0000 1.0004 -0.0434 -0.1037 0.0400
